data_4088931
loop_
_publ_author_name
'Causero, Andrea'
'Ballmann, Gerd'
'Pahl, J\"urgen'
'Zijlstra, Harmen'
'F\"arber, Christian'
'Harder, Sjoerd'

_publ_section_title
;
 Stabilization of Calcium Hydride Complexes by Fine Tuning of Amidinate
 Ligands
;
_journal_issue 19
_journal_name_full Organometallics
_journal_page_first 3350
_journal_paper_doi 10.1021/acs.organomet.6b00566
_journal_volume 35
_journal_year 2016
_chemical_formula_sum 'C95 H152 Ca3 N6 O2'
_chemical_formula_weight 1530.46
_chemical_name_common {[tBuC(NDIPP)2]CaH}3.(Et2O)2
_space_group_crystal_system monoclinic
_space_group_IT_number 14
_space_group_name_Hall '-P 2ybc'
_space_group_name_H-M_alt 'P 1 21/c 1'
_atom_sites_solution_hydrogens mixed
_audit_creation_method SHELXL-2013
_cell_angle_alpha 90
_cell_angle_beta 94.4550(10)
_cell_angle_gamma 90
_cell_formula_units_Z 8
_cell_length_a 27.3042(2)
_cell_length_b 12.40850(10)
_cell_length_c 58.1368(3)
_cell_measurement_reflns_used 31251
_cell_measurement_temperature 100(2)
_cell_measurement_theta_max 69.544
_cell_measurement_theta_min 3.451
_cell_volume 19637.5(2)
_computing_structure_refinement 'SHELXL-2013 (Sheldrick, 2013)'
_diffrn_ambient_temperature 100(2)
_diffrn_measured_fraction_theta_full 0.996
_diffrn_measured_fraction_theta_max 0.966
_diffrn_measurement_device_type 'Supernova with Cu and Mo microfocus and Atlas S2 detector'
_diffrn_radiation_type CuK\a
_diffrn_radiation_wavelength 1.54184
_diffrn_reflns_av_R_equivalents 0.0471
_diffrn_reflns_av_unetI/netI 0.0376
_diffrn_reflns_Laue_measured_fraction_full 0.996
_diffrn_reflns_Laue_measured_fraction_max 0.966
_diffrn_reflns_limit_h_max 33
_diffrn_reflns_limit_h_min -30
_diffrn_reflns_limit_k_max 14
_diffrn_reflns_limit_k_min -14
_diffrn_reflns_limit_l_max 68
_diffrn_reflns_limit_l_min -72
_diffrn_reflns_number 115425
_diffrn_reflns_point_group_measured_fraction_full 0.996
_diffrn_reflns_point_group_measured_fraction_max 0.966
_diffrn_reflns_theta_full 67.684
_diffrn_reflns_theta_max 73.686
_diffrn_reflns_theta_min 3.050
_exptl_absorpt_coefficient_mu 1.800
_exptl_absorpt_correction_T_max 1.00000
_exptl_absorpt_correction_T_min 0.70880
_exptl_absorpt_correction_type multi-scan
_exptl_absorpt_process_details
;
CrysAlisPro, Agilent Technologies,
Version 1.171.37.34t (release 22-05-2014 CrysAlis171 .NET)
(compiled May 22 2014,15:57:19)
Empirical absorption correction using spherical harmonics,
 implemented in SCALE3 ABSPACK scaling algorithm.
;
_exptl_crystal_colour colorless
_exptl_crystal_density_diffrn 1.035
_exptl_crystal_description block
_exptl_crystal_F_000 6720
_exptl_crystal_size_max 0.120
_exptl_crystal_size_mid 0.080
_exptl_crystal_size_min 0.040
_refine_diff_density_max 1.084
_refine_diff_density_min -0.978
_refine_diff_density_rms 0.048
_refine_ls_extinction_method none
_refine_ls_goodness_of_fit_ref 1.034
_refine_ls_hydrogen_treatment mixed
_refine_ls_matrix_type full
_refine_ls_number_parameters 1933
_refine_ls_number_reflns 38340
_refine_ls_number_restraints 0
_refine_ls_restrained_S_all 1.034
_refine_ls_R_factor_all 0.0577
_refine_ls_R_factor_gt 0.0510
_refine_ls_shift/su_max 0.003
_refine_ls_shift/su_mean 0.000
_refine_ls_structure_factor_coef Fsqd
_refine_ls_weighting_details 'w=1/[\s^2^(Fo^2^)+(0.0701P)^2^+6.9804P] where P=(Fo^2^+2Fc^2^)/3'
_refine_ls_weighting_scheme calc
_refine_ls_wR_factor_gt 0.1350
_refine_ls_wR_factor_ref 0.1409
_reflns_Friedel_coverage 0.000
_reflns_number_gt 32907
_reflns_number_total 38340
_reflns_threshold_expression 'I > 2\s(I)'
_cod_data_source_file om6b00566_si_003.cif
_cod_data_source_block shelx
_cod_original_sg_symbol_H-M 'P 21/c'
_cod_database_code 4088931
_shelx_space_group_comment
;
The symmetry employed for this shelxl refinement is uniquely defined
by the following loop, which should always be used as a source of
symmetry information in preference to the above space-group names.
They are only intended as comments.
;
_shelx_estimated_absorpt_t_min 0.813
_shelx_estimated_absorpt_t_max 0.931
_shelxl_version_number 2013-4

loop_
_space_group_symop_operation_xyz
'x, y, z'
'-x, y+1/2, -z+1/2'
'-x, -y, -z'
'x, -y-1/2, z-1/2'

loop_
_atom_site_label
_atom_site_type_symbol
_atom_site_fract_x
_atom_site_fract_y
_atom_site_fract_z
_atom_site_U_iso_or_equiv
_atom_site_adp_type
_atom_site_occupancy
_atom_site_site_symmetry_order
_atom_site_calc_flag
_atom_site_refinement_flags_posn
_atom_site_refinement_flags_adp
C1 C 0.16918(6) 0.97165(15) 0.45563(3) 0.0268(3) Uani 1 1 d . .
C2 C 0.17834(8) 0.94040(16) 0.48170(3) 0.0343(4) Uani 1 1 d . .
C3 C 0.13459(10) 0.87010(19) 0.48768(3) 0.0476(5) Uani 1 1 d . .
H3A H 0.1317 0.8078 0.4773 0.071 Uiso 1 1 calc R U
H3B H 0.1043 0.9127 0.4859 0.071 Uiso 1 1 calc R U
H3C H 0.1399 0.8451 0.5037 0.071 Uiso 1 1 calc R U
C4 C 0.22579(9) 0.8758(2) 0.48691(3) 0.0513(6) Uani 1 1 d . .
H4A H 0.2258 0.8132 0.4766 0.077 Uiso 1 1 calc R U
H4B H 0.2277 0.8512 0.5030 0.077 Uiso 1 1 calc R U
H4C H 0.2542 0.9216 0.4845 0.077 Uiso 1 1 calc R U
C5 C 0.18117(7) 1.03629(16) 0.49842(3) 0.0341(4) Uani 1 1 d . .
H5A H 0.1515 1.0803 0.4958 0.051 Uiso 1 1 calc R U
H5B H 0.2101 1.0801 0.4958 0.051 Uiso 1 1 calc R U
H5C H 0.1838 1.0097 0.5143 0.051 Uiso 1 1 calc R U
C6 C 0.16099(7) 1.17167(14) 0.45924(3) 0.0270(3) Uani 1 1 d . .
C7 C 0.11841(7) 1.21932(15) 0.46714(3) 0.0310(4) Uani 1 1 d . .
C8 C 0.12134(8) 1.32315(17) 0.47659(3) 0.0364(4) Uani 1 1 d . .
H8 H 0.0927 1.3549 0.4820 0.044 Uiso 1 1 calc R U
C9 C 0.16465(8) 1.38023(16) 0.47827(3) 0.0388(4) Uani 1 1 d . .
H9 H 0.1662 1.4497 0.4851 0.047 Uiso 1 1 calc R U
C10 C 0.20606(8) 1.33488(16) 0.46982(3) 0.0349(4) Uani 1 1 d . .
H10 H 0.2360 1.3744 0.4709 0.042 Uiso 1 1 calc R U
C11 C 0.20489(7) 1.23275(15) 0.45976(3) 0.0294(4) Uani 1 1 d . .
C12 C 0.06905(7) 1.16198(18) 0.46525(3) 0.0354(4) Uani 1 1 d . .
H12 H 0.0747 1.0855 0.4607 0.042 Uiso 1 1 calc R U
C13 C 0.04448(8) 1.1614(2) 0.48799(4) 0.0462(5) Uani 1 1 d . .
H13A H 0.0129 1.1237 0.4859 0.069 Uiso 1 1 calc R U
H13B H 0.0390 1.2358 0.4929 0.069 Uiso 1 1 calc R U
H13C H 0.0658 1.1245 0.4998 0.069 Uiso 1 1 calc R U
C14 C 0.03498(9) 1.2143(3) 0.44628(4) 0.0572(7) Uani 1 1 d . .
H14A H 0.0510 1.2145 0.4318 0.086 Uiso 1 1 calc R U
H14B H 0.0279 1.2886 0.4507 0.086 Uiso 1 1 calc R U
H14C H 0.0042 1.1735 0.4443 0.086 Uiso 1 1 calc R U
C15 C 0.25022(7) 1.19186(16) 0.44890(3) 0.0328(4) Uani 1 1 d . .
H15 H 0.2399 1.1306 0.4384 0.039 Uiso 1 1 calc R U
C16 C 0.27295(8) 1.27865(18) 0.43437(4) 0.0409(5) Uani 1 1 d . .
H16A H 0.3019 1.2492 0.4276 0.061 Uiso 1 1 calc R U
H16B H 0.2827 1.3404 0.4442 0.061 Uiso 1 1 calc R U
H16C H 0.2488 1.3020 0.4220 0.061 Uiso 1 1 calc R U
C17 C 0.28962(9) 1.1503(2) 0.46677(4) 0.0537(6) Uani 1 1 d . .
H17A H 0.3180 1.1249 0.4590 0.081 Uiso 1 1 calc R U
H17B H 0.2763 1.0907 0.4754 0.081 Uiso 1 1 calc R U
H17C H 0.2999 1.2086 0.4774 0.081 Uiso 1 1 calc R U
C18 C 0.17986(7) 0.78840(15) 0.43934(3) 0.0312(4) Uani 1 1 d . .
C19 C 0.22948(8) 0.75872(17) 0.43739(3) 0.0354(4) Uani 1 1 d . .
C20 C 0.24155(9) 0.65002(18) 0.43646(3) 0.0443(5) Uani 1 1 d . .
H20 H 0.2749 0.6298 0.4355 0.053 Uiso 1 1 calc R U
C21 C 0.20615(10) 0.57107(18) 0.43689(4) 0.0503(6) Uani 1 1 d . .
H21 H 0.2151 0.4972 0.4365 0.060 Uiso 1 1 calc R U
C22 C 0.15763(10) 0.59998(18) 0.43781(4) 0.0479(5) Uani 1 1 d . .
H22 H 0.1333 0.5452 0.4377 0.057 Uiso 1 1 calc R U
C23 C 0.14329(8) 0.70778(16) 0.43888(3) 0.0374(4) Uani 1 1 d . .
C24 C 0.26871(8) 0.84345(19) 0.43482(3) 0.0403(5) Uani 1 1 d . .
H24 H 0.2574 0.9117 0.4419 0.048 Uiso 1 1 calc R U
C25 C 0.27379(9) 0.8652(2) 0.40914(4) 0.0483(5) Uani 1 1 d . .
H25A H 0.2991 0.9200 0.4075 0.072 Uiso 1 1 calc R U
H25B H 0.2424 0.8911 0.4019 0.072 Uiso 1 1 calc R U
H25C H 0.2831 0.7985 0.4016 0.072 Uiso 1 1 calc R U
C26 C 0.31907(9) 0.8154(3) 0.44666(5) 0.0603(7) Uani 1 1 d . .
H26A H 0.3422 0.8741 0.4443 0.090 Uiso 1 1 calc R U
H26B H 0.3311 0.7487 0.4400 0.090 Uiso 1 1 calc R U
H26C H 0.3162 0.8054 0.4632 0.090 Uiso 1 1 calc R U
C27 C 0.08908(8) 0.73581(18) 0.43827(4) 0.0433(5) Uani 1 1 d . .
H27 H 0.0866 0.8122 0.4435 0.052 Uiso 1 1 calc R U
C28 C 0.06038(11) 0.6659(2) 0.45442(5) 0.0677(8) Uani 1 1 d . .
H28A H 0.0258 0.6879 0.4532 0.101 Uiso 1 1 calc R U
H28B H 0.0742 0.6751 0.4704 0.101 Uiso 1 1 calc R U
H28C H 0.0628 0.5900 0.4500 0.101 Uiso 1 1 calc R U
C29 C 0.06476(9) 0.7299(2) 0.41354(4) 0.0501(5) Uani 1 1 d . .
H29A H 0.0298 0.7479 0.4136 0.075 Uiso 1 1 calc R U
H29B H 0.0682 0.6567 0.4075 0.075 Uiso 1 1 calc R U
H29C H 0.0808 0.7811 0.4037 0.075 Uiso 1 1 calc R U
C30 C -0.09070(7) 0.98554(17) 0.37472(3) 0.0339(4) Uani 1 1 d . .
C31 C -0.14772(7) 1.0024(2) 0.37451(4) 0.0452(5) Uani 1 1 d . .
C33 C -0.17411(8) 0.8991(3) 0.36575(6) 0.0736(10) Uani 1 1 d . .
H33A H -0.1656 0.8836 0.3500 0.110 Uiso 1 1 calc R U
H33B H -0.2097 0.9092 0.3658 0.110 Uiso 1 1 calc R U
H33C H -0.1639 0.8388 0.3759 0.110 Uiso 1 1 calc R U
C34 C -0.16777(8) 1.0962(3) 0.35953(4) 0.0618(8) Uani 1 1 d . .
H34A H -0.1513 1.1630 0.3647 0.093 Uiso 1 1 calc R U
H34B H -0.2032 1.1031 0.3609 0.093 Uiso 1 1 calc R U
H34C H -0.1617 1.0824 0.3434 0.093 Uiso 1 1 calc R U
C35 C -0.08487(6) 0.83112(17) 0.40219(4) 0.0364(4) Uani 1 1 d . .
C36 C -0.08450(7) 0.85033(18) 0.42618(4) 0.0387(4) Uani 1 1 d . .
C37 C -0.09861(8) 0.7677(2) 0.44051(5) 0.0558(6) Uani 1 1 d . .
H37 H -0.0988 0.7804 0.4566 0.067 Uiso 1 1 calc R U
C38 C -0.11236(10) 0.6678(2) 0.43175(7) 0.0744(10) Uani 1 1 d . .
H38 H -0.1231 0.6134 0.4417 0.089 Uiso 1 1 calc R U
C39 C -0.11045(9) 0.6473(2) 0.40861(7) 0.0703(9) Uani 1 1 d . .
H39 H -0.1187 0.5776 0.4028 0.084 Uiso 1 1 calc R U
C40 C -0.09657(7) 0.72711(19) 0.39351(5) 0.0520(6) Uani 1 1 d . .
C41 C -0.06499(7) 0.95479(19) 0.43672(3) 0.0390(4) Uani 1 1 d . .
H41 H -0.0616 1.0078 0.4240 0.047 Uiso 1 1 calc R U
C42 C -0.09804(9) 1.0047(2) 0.45402(4) 0.0526(6) Uani 1 1 d . .
H42A H -0.0832 1.0718 0.4601 0.079 Uiso 1 1 calc R U
H42B H -0.1016 0.9541 0.4667 0.079 Uiso 1 1 calc R U
H42C H -0.1304 1.0202 0.4463 0.079 Uiso 1 1 calc R U
C43 C -0.01370(8) 0.9338(2) 0.44861(4) 0.0498(6) Uani 1 1 d . .
H43A H -0.0006 1.0007 0.4556 0.075 Uiso 1 1 calc R U
H43B H 0.0082 0.9080 0.4372 0.075 Uiso 1 1 calc R U
H43C H -0.0160 0.8791 0.4606 0.075 Uiso 1 1 calc R U
C44 C -0.08913(8) 0.6997(2) 0.36849(5) 0.0628(8) Uani 1 1 d . .
H44 H -0.0871 0.7684 0.3596 0.075 Uiso 1 1 calc R U
C45 C -0.04043(9) 0.6401(3) 0.36787(6) 0.0719(9) Uani 1 1 d . .
H45A H -0.0349 0.6220 0.3519 0.108 Uiso 1 1 calc R U
H45B H -0.0414 0.5737 0.3770 0.108 Uiso 1 1 calc R U
H45C H -0.0137 0.6862 0.3744 0.108 Uiso 1 1 calc R U
C46 C -0.13038(10) 0.6302(3) 0.35672(8) 0.0982(15) Uani 1 1 d . .
H46A H -0.1617 0.6690 0.3567 0.147 Uiso 1 1 calc R U
H46B H -0.1326 0.5622 0.3651 0.147 Uiso 1 1 calc R U
H46C H -0.1232 0.6153 0.3408 0.147 Uiso 1 1 calc R U
C47 C -0.07060(7) 1.12949(19) 0.34699(3) 0.0409(5) Uani 1 1 d . .
C48 C -0.08119(8) 1.1100(2) 0.32312(4) 0.0504(6) Uani 1 1 d . .
C49 C -0.08519(10) 1.1978(2) 0.30813(4) 0.0601(8) Uani 1 1 d . .
H49 H -0.0924 1.1854 0.2921 0.072 Uiso 1 1 calc R U
C50 C -0.07897(10) 1.3019(2) 0.31593(4) 0.0620(8) Uani 1 1 d . .
H50 H -0.0820 1.3604 0.3054 0.074 Uiso 1 1 calc R U
C51 C -0.06822(9) 1.3208(2) 0.33927(4) 0.0532(6) Uani 1 1 d . .
H51 H -0.0640 1.3927 0.3446 0.064 Uiso 1 1 calc R U
C52 C -0.06352(8) 1.2356(2) 0.35499(3) 0.0457(5) Uani 1 1 d . .
C53 C -0.08717(10) 0.9971(2) 0.31376(4) 0.0581(7) Uani 1 1 d . .
H53 H -0.0896 0.9473 0.3272 0.070 Uiso 1 1 calc R U
C54 C -0.04233(11) 0.9635(3) 0.30126(5) 0.0774(10) Uani 1 1 d . .
H54A H -0.0126 0.9715 0.3117 0.116 Uiso 1 1 calc R U
H54B H -0.0398 1.0093 0.2877 0.116 Uiso 1 1 calc R U
H54C H -0.0459 0.8881 0.2964 0.116 Uiso 1 1 calc R U
C55 C -0.13369(11) 0.9829(3) 0.29755(5) 0.0739(9) Uani 1 1 d . .
H55A H -0.1358 0.9081 0.2921 0.111 Uiso 1 1 calc R U
H55B H -0.1324 1.0313 0.2843 0.111 Uiso 1 1 calc R U
H55C H -0.1626 1.0001 0.3058 0.111 Uiso 1 1 calc R U
C56 C -0.05022(10) 1.2593(2) 0.38047(4) 0.0516(6) Uani 1 1 d . .
H56 H -0.0477 1.1888 0.3888 0.062 Uiso 1 1 calc R U
C57 C -0.08962(12) 1.3265(3) 0.39109(5) 0.0813(10) Uani 1 1 d . .
H57A H -0.0798 1.3394 0.4074 0.122 Uiso 1 1 calc R U
H57B H -0.1209 1.2876 0.3896 0.122 Uiso 1 1 calc R U
H57C H -0.0933 1.3957 0.3830 0.122 Uiso 1 1 calc R U
C58 C -0.00093(10) 1.3147(3) 0.38400(4) 0.0611(7) Uani 1 1 d . .
H58A H 0.0068 1.3284 0.4005 0.092 Uiso 1 1 calc R U
H58B H -0.0021 1.3833 0.3756 0.092 Uiso 1 1 calc R U
H58C H 0.0245 1.2685 0.3782 0.092 Uiso 1 1 calc R U
C59 C 0.13108(7) 0.84131(16) 0.29661(3) 0.0319(4) Uani 1 1 d . .
C60 C 0.13479(8) 0.87312(18) 0.27069(3) 0.0378(5) Uani 1 1 d . .
C61 C 0.09642(8) 0.96220(19) 0.26533(3) 0.0421(5) Uani 1 1 d . .
H61A H 0.1028 1.0223 0.2761 0.063 Uiso 1 1 calc R U
H61B H 0.0635 0.9333 0.2670 0.063 Uiso 1 1 calc R U
H61C H 0.0986 0.9877 0.2495 0.063 Uiso 1 1 calc R U
C62 C 0.12304(9) 0.78241(19) 0.25324(3) 0.0482(6) Uani 1 1 d . .
H62A H 0.1466 0.7235 0.2561 0.072 Uiso 1 1 calc R U
H62B H 0.1253 0.8101 0.2376 0.072 Uiso 1 1 calc R U
H62C H 0.0897 0.7557 0.2549 0.072 Uiso 1 1 calc R U
C63 C 0.18565(9) 0.9172(2) 0.26567(3) 0.0558(7) Uani 1 1 d . .
H63A H 0.1949 0.9759 0.2764 0.084 Uiso 1 1 calc R U
H63B H 0.1844 0.9444 0.2498 0.084 Uiso 1 1 calc R U
H63C H 0.2101 0.8594 0.2676 0.084 Uiso 1 1 calc R U
C64 C 0.10426(8) 0.65083(17) 0.29192(3) 0.0364(4) Uani 1 1 d . .
C65 C 0.05706(9) 0.6166(2) 0.28409(4) 0.0514(6) Uani 1 1 d . .
C66 C 0.05178(11) 0.5160(2) 0.27370(5) 0.0691(9) Uani 1 1 d . .
H66 H 0.0199 0.4926 0.2681 0.083 Uiso 1 1 calc R U
C67 C 0.09158(12) 0.4488(2) 0.27132(4) 0.0670(9) Uani 1 1 d . .
H67 H 0.0872 0.3809 0.2639 0.080 Uiso 1 1 calc R U
C68 C 0.13706(10) 0.48116(19) 0.27978(4) 0.0526(6) Uani 1 1 d . .
H68 H 0.1643 0.4344 0.2785 0.063 Uiso 1 1 calc R U
C69 C 0.01218(10) 0.6868(2) 0.28613(5) 0.0653(8) Uani 1 1 d . .
H69 H 0.0228 0.7554 0.2940 0.078 Uiso 1 1 calc R U
C190 C 0.14461(8) 0.58083(18) 0.29026(3) 0.0417(5) Uani 1 1 d . .
C70 C -0.01338(11) 0.7145(2) 0.26257(5) 0.0705(9) Uani 1 1 d . .
H70A H -0.0419 0.7604 0.2646 0.106 Uiso 1 1 calc R U
H70B H -0.0242 0.6480 0.2546 0.106 Uiso 1 1 calc R U
H70C H 0.0096 0.7530 0.2533 0.106 Uiso 1 1 calc R U
C71 C -0.02531(13) 0.6310(4) 0.30044(7) 0.1085(16) Uani 1 1 d . .
H71A H -0.0539 0.6781 0.3015 0.163 Uiso 1 1 calc R U
H71B H -0.0102 0.6163 0.3160 0.163 Uiso 1 1 calc R U
H71C H -0.0358 0.5631 0.2930 0.163 Uiso 1 1 calc R U
C72 C 0.19586(9) 0.6111(2) 0.30047(6) 0.0650(8) Uani 1 1 d . .
H72 H 0.1932 0.6845 0.3074 0.078 Uiso 1 1 calc R U
C73 C 0.21469(11) 0.5394(4) 0.31914(4) 0.0902(13) Uani 1 1 d . .
H73A H 0.1918 0.5386 0.3313 0.135 Uiso 1 1 calc R U
H73B H 0.2468 0.5653 0.3255 0.135 Uiso 1 1 calc R U
H73C H 0.2181 0.4663 0.3131 0.135 Uiso 1 1 calc R U
C74 C 0.23349(13) 0.6183(6) 0.28366(8) 0.202(4) Uani 1 1 d . .
H74A H 0.2221 0.6671 0.2711 0.302 Uiso 1 1 calc R U
H74B H 0.2393 0.5466 0.2774 0.302 Uiso 1 1 calc R U
H74C H 0.2641 0.6461 0.2913 0.302 Uiso 1 1 calc R U
C75 C 0.16631(7) 1.01101(16) 0.31360(3) 0.0315(4) Uani 1 1 d . .
C76 C 0.21857(7) 1.01615(16) 0.31545(3) 0.0319(4) Uani 1 1 d . .
C77 C 0.24158(8) 1.11554(18) 0.31580(3) 0.0406(5) Uani 1 1 d . .
H77 H 0.2764 1.1185 0.3164 0.053 Uiso 1 1 calc R U
C78 C 0.21507(10) 1.21092(18) 0.31528(3) 0.0469(5) Uani 1 1 d . .
H78 H 0.2314 1.2785 0.3152 0.061 Uiso 1 1 calc R U
C79 C 0.16430(9) 1.20603(18) 0.31488(3) 0.0449(5) Uani 1 1 d . .
H79 H 0.1461 1.2712 0.3150 0.058 Uiso 1 1 calc R U
C80 C 0.13925(8) 1.10779(17) 0.31435(3) 0.0363(4) Uani 1 1 d . .
C81 C 0.24862(7) 0.91252(17) 0.31732(3) 0.0347(4) Uani 1 1 d . .
H81 H 0.2290 0.8548 0.3089 0.042 Uiso 1 1 calc R U
C82 C 0.25696(8) 0.87792(18) 0.34255(3) 0.0404(5) Uani 1 1 d . .
H82A H 0.2762 0.8112 0.3436 0.061 Uiso 1 1 calc R U
H82B H 0.2252 0.8656 0.3489 0.061 Uiso 1 1 calc R U
H82C H 0.2748 0.9347 0.3514 0.061 Uiso 1 1 calc R U
C83 C 0.29805(8) 0.9202(2) 0.30672(4) 0.0506(6) Uani 1 1 d . .
H83A H 0.2927 0.9422 0.2905 0.076 Uiso 1 1 calc R U
H83B H 0.3143 0.8498 0.3076 0.076 Uiso 1 1 calc R U
H83C H 0.3188 0.9736 0.3152 0.076 Uiso 1 1 calc R U
C84 C 0.08398(8) 1.10556(18) 0.31567(3) 0.0412(5) Uani 1 1 d . .
H84 H 0.0718 1.0334 0.3101 0.049 Uiso 1 1 calc R U
C85 C 0.05641(10) 1.1919(2) 0.30077(4) 0.0560(7) Uani 1 1 d . .
H85A H 0.0211 1.1858 0.3024 0.084 Uiso 1 1 calc R U
H85B H 0.0628 1.1815 0.2846 0.084 Uiso 1 1 calc R U
H85C H 0.0678 1.2636 0.3058 0.084 Uiso 1 1 calc R U
C86 C 0.07118(8) 1.11858(19) 0.34085(3) 0.0428(5) Uani 1 1 d . .
H86A H 0.0354 1.1169 0.3415 0.064 Uiso 1 1 calc R U
H86B H 0.0840 1.1876 0.3469 0.064 Uiso 1 1 calc R U
H86C H 0.0860 1.0596 0.3502 0.064 Uiso 1 1 calc R U
C87 C 0.36026(6) 0.88416(15) 0.20647(3) 0.0264(3) Uani 1 1 d . .
C88 C 0.35425(7) 0.91691(16) 0.23212(3) 0.0313(4) Uani 1 1 d . .
C89 C 0.39023(8) 1.00984(18) 0.23791(3) 0.0392(4) Uani 1 1 d . .
H89A H 0.4237 0.9862 0.2356 0.059 Uiso 1 1 calc R U
H89B H 0.3883 1.0313 0.2540 0.059 Uiso 1 1 calc R U
H89C H 0.3816 1.0713 0.2278 0.059 Uiso 1 1 calc R U
C90 C 0.30201(7) 0.95618(19) 0.23593(3) 0.0402(5) Uani 1 1 d . .
H90A H 0.2785 0.8978 0.2323 0.060 Uiso 1 1 calc R U
H90B H 0.2938 1.0180 0.2259 0.060 Uiso 1 1 calc R U
H90C H 0.3005 0.9778 0.2521 0.060 Uiso 1 1 calc R U
C91 C 0.36595(8) 0.82759(17) 0.25003(3) 0.0363(4) Uani 1 1 d . .
H91A H 0.3991 0.7997 0.2484 0.054 Uiso 1 1 calc R U
H91B H 0.3420 0.7690 0.2475 0.054 Uiso 1 1 calc R U
H91C H 0.3642 0.8571 0.2656 0.054 Uiso 1 1 calc R U
C92 C 0.32825(6) 1.05544(15) 0.18855(3) 0.0276(4) Uani 1 1 d . .
C93 C 0.35741(7) 1.14924(15) 0.18832(3) 0.0291(4) Uani 1 1 d . .
C94 C 0.33458(7) 1.24972(17) 0.18687(3) 0.0348(4) Uani 1 1 d . .
H94 H 0.3542 1.3130 0.1874 0.042 Uiso 1 1 calc R U
C95 C 0.28390(8) 1.25917(18) 0.18473(3) 0.0384(4) Uani 1 1 d . .
H95 H 0.2689 1.3283 0.1839 0.046 Uiso 1 1 calc R U
C96 C 0.25532(7) 1.16682(18) 0.18375(3) 0.0371(4) Uani 1 1 d . .
H96 H 0.2206 1.1734 0.1819 0.045 Uiso 1 1 calc R U
C97 C 0.27637(7) 1.06439(16) 0.18544(3) 0.0308(4) Uani 1 1 d . .
C98 C 0.41306(7) 1.14191(15) 0.18837(3) 0.0311(4) Uani 1 1 d . .
H98 H 0.4233 1.0684 0.1939 0.037 Uiso 1 1 calc R U
C99 C 0.44041(8) 1.22455(18) 0.20410(4) 0.0410(5) Uani 1 1 d . .
H99A H 0.4759 1.2152 0.2034 0.062 Uiso 1 1 calc R U
H99B H 0.4319 1.2139 0.2200 0.062 Uiso 1 1 calc R U
H99C H 0.4310 1.2974 0.1990 0.062 Uiso 1 1 calc R U
C100 C 0.42866(7) 1.15541(16) 0.16360(3) 0.0335(4) Uani 1 1 d . .
H10A H 0.4645 1.1503 0.1637 0.050 Uiso 1 1 calc R U
H10B H 0.4179 1.2260 0.1576 0.050 Uiso 1 1 calc R U
H10C H 0.4135 1.0985 0.1537 0.050 Uiso 1 1 calc R U
C101 C 0.24447(7) 0.96428(18) 0.18352(3) 0.0351(4) Uani 1 1 d . .
H101 H 0.2634 0.9048 0.1917 0.042 Uiso 1 1 calc R U
C102 C 0.23478(8) 0.93042(18) 0.15819(3) 0.0381(4) Uani 1 1 d . .
H10D H 0.2140 0.8659 0.1572 0.057 Uiso 1 1 calc R U
H10E H 0.2661 0.9147 0.1517 0.057 Uiso 1 1 calc R U
H10F H 0.2181 0.9891 0.1494 0.057 Uiso 1 1 calc R U
C103 C 0.19597(8) 0.9754(2) 0.19483(4) 0.0475(5) Uani 1 1 d . .
H10G H 0.1773 0.9081 0.1929 0.071 Uiso 1 1 calc R U
H10H H 0.1768 1.0346 0.1875 0.071 Uiso 1 1 calc R U
H10I H 0.2028 0.9907 0.2113 0.071 Uiso 1 1 calc R U
C104 C 0.38348(7) 0.69220(15) 0.21160(3) 0.0297(4) Uani 1 1 d . .
C105 C 0.34033(8) 0.63212(17) 0.21476(3) 0.0372(4) Uani 1 1 d . .
C106 C 0.34467(9) 0.53016(19) 0.22471(3) 0.0463(5) Uani 1 1 d . .
H106 H 0.3158 0.4900 0.2269 0.056 Uiso 1 1 calc R U
C107 C 0.38979(10) 0.48605(18) 0.23148(4) 0.0496(6) Uani 1 1 d . .
H107 H 0.3919 0.4169 0.2385 0.060 Uiso 1 1 calc R U
C108 C 0.43186(9) 0.54343(18) 0.22792(3) 0.0435(5) Uani 1 1 d . .
H108 H 0.4630 0.5126 0.2325 0.052 Uiso 1 1 calc R U
C109 C 0.42983(7) 0.64587(16) 0.21780(3) 0.0336(4) Uani 1 1 d . .
C110 C 0.28976(8) 0.6756(2) 0.20691(4) 0.0482(6) Uani 1 1 d . .
H110 H 0.2933 0.7552 0.2049 0.058 Uiso 1 1 calc R U
C111 C 0.27177(10) 0.6306(3) 0.18369(4) 0.0725(9) Uani 1 1 d . .
H11A H 0.2392 0.6601 0.1791 0.109 Uiso 1 1 calc R U
H11B H 0.2697 0.5519 0.1847 0.109 Uiso 1 1 calc R U
H11C H 0.2947 0.6505 0.1722 0.109 Uiso 1 1 calc R U
C112 C 0.25090(10) 0.6587(3) 0.22421(4) 0.0652(8) Uani 1 1 d . .
H11D H 0.2627 0.6891 0.2392 0.098 Uiso 1 1 calc R U
H11E H 0.2448 0.5814 0.2259 0.098 Uiso 1 1 calc R U
H11F H 0.2203 0.6946 0.2186 0.098 Uiso 1 1 calc R U
C113 C 0.47743(7) 0.70517(18) 0.21422(3) 0.0381(4) Uani 1 1 d . .
H113 H 0.4708 0.7567 0.2011 0.046 Uiso 1 1 calc R U
C114 C 0.49504(9) 0.7698(2) 0.23545(4) 0.0595(7) Uani 1 1 d . .
H11G H 0.4689 0.8188 0.2395 0.089 Uiso 1 1 calc R U
H11H H 0.5241 0.8116 0.2322 0.089 Uiso 1 1 calc R U
H11I H 0.5034 0.7206 0.2483 0.089 Uiso 1 1 calc R U
C115 C 0.51822(9) 0.6287(2) 0.20796(4) 0.0541(6) Uani 1 1 d . .
H11J H 0.5481 0.6701 0.2059 0.081 Uiso 1 1 calc R U
H11K H 0.5079 0.5909 0.1936 0.081 Uiso 1 1 calc R U
H11L H 0.5248 0.5761 0.2204 0.081 Uiso 1 1 calc R U
C116 C 0.58760(6) 1.00267(13) 0.12777(3) 0.0233(3) Uani 1 1 d . .
C117 C 0.64475(6) 1.01419(14) 0.12878(3) 0.0275(3) Uani 1 1 d . .
C118 C 0.66482(7) 1.11844(15) 0.14036(3) 0.0304(4) Uani 1 1 d . .
H11M H 0.6545 1.1225 0.1561 0.046 Uiso 1 1 calc R U
H11N H 0.6520 1.1808 0.1315 0.046 Uiso 1 1 calc R U
H11O H 0.7008 1.1183 0.1408 0.046 Uiso 1 1 calc R U
C119 C 0.66207(7) 1.01349(17) 0.10417(3) 0.0344(4) Uani 1 1 d . .
H11P H 0.6468 1.0735 0.0953 0.052 Uiso 1 1 calc R U
H11Q H 0.6526 0.9453 0.0966 0.052 Uiso 1 1 calc R U
H11R H 0.6979 1.0212 0.1049 0.052 Uiso 1 1 calc R U
C120 C 0.66963(7) 0.91866(15) 0.14192(3) 0.0337(4) Uani 1 1 d . .
H12A H 0.6593 0.9169 0.1577 0.051 Uiso 1 1 calc R U
H12B H 0.7054 0.9270 0.1424 0.051 Uiso 1 1 calc R U
H12C H 0.6601 0.8513 0.1340 0.051 Uiso 1 1 calc R U
C121 C 0.58158(6) 0.83109(14) 0.10522(3) 0.0257(3) Uani 1 1 d . .
C122 C 0.58174(6) 0.83294(15) 0.08085(3) 0.0298(4) Uani 1 1 d . .
C123 C 0.59399(7) 0.73878(17) 0.06953(3) 0.0377(4) Uani 1 1 d . .
H123 H 0.5942 0.7393 0.0532 0.045 Uiso 1 1 calc R U
C124 C 0.60583(8) 0.64458(17) 0.08142(4) 0.0412(5) Uani 1 1 d . .
H124 H 0.6150 0.5821 0.0734 0.049 Uiso 1 1 calc R U
C125 C 0.60417(7) 0.64213(16) 0.10516(4) 0.0367(4) Uani 1 1 d . .
H125 H 0.6118 0.5772 0.1133 0.044 Uiso 1 1 calc R U
C126 C 0.59150(7) 0.73327(15) 0.11722(3) 0.0302(4) Uani 1 1 d . .
C127 C 0.56625(7) 0.93275(17) 0.06705(3) 0.0329(4) Uani 1 1 d . .
H127 H 0.5648 0.9945 0.0780 0.039 Uiso 1 1 calc R U
C128 C 0.51456(7) 0.91629(19) 0.05501(3) 0.0403(4) Uani 1 1 d . .
H12D H 0.5047 0.9811 0.0462 0.060 Uiso 1 1 calc R U
H12E H 0.4911 0.9029 0.0666 0.060 Uiso 1 1 calc R U
H12F H 0.5149 0.8544 0.0445 0.060 Uiso 1 1 calc R U
C129 C 0.60223(8) 0.9623(2) 0.04906(3) 0.0418(5) Uani 1 1 d . .
H12G H 0.5906 1.0273 0.0407 0.063 Uiso 1 1 calc R U
H12H H 0.6042 0.9027 0.0381 0.063 Uiso 1 1 calc R U
H12I H 0.6348 0.9758 0.0568 0.063 Uiso 1 1 calc R U
C130 C 0.58302(7) 0.72418(15) 0.14265(3) 0.0323(4) Uani 1 1 d . .
H130 H 0.5841 0.7986 0.1493 0.039 Uiso 1 1 calc R U
C131 C 0.62099(8) 0.65579(18) 0.15690(4) 0.0422(5) Uani 1 1 d . .
H13D H 0.6128 0.6543 0.1730 0.063 Uiso 1 1 calc R U
H13E H 0.6537 0.6872 0.1560 0.063 Uiso 1 1 calc R U
H13F H 0.6207 0.5822 0.1508 0.063 Uiso 1 1 calc R U
C132 C 0.53125(7) 0.67937(17) 0.14479(4) 0.0393(4) Uani 1 1 d . .
H13G H 0.5252 0.6729 0.1611 0.059 Uiso 1 1 calc R U
H13H H 0.5284 0.6083 0.1375 0.059 Uiso 1 1 calc R U
H13I H 0.5070 0.7283 0.1371 0.059 Uiso 1 1 calc R U
C133 C 0.56565(6) 1.16148(14) 0.15167(3) 0.0264(3) Uani 1 1 d . .
C134 C 0.55430(7) 1.26563(15) 0.14293(3) 0.0294(4) Uani 1 1 d . .
C135 C 0.55777(7) 1.35278(15) 0.15806(4) 0.0356(4) Uani 1 1 d . .
H135 H 0.5510 1.4232 0.1522 0.043 Uiso 1 1 calc R U
C136 C 0.57087(8) 1.33943(16) 0.18138(4) 0.0382(4) Uani 1 1 d . .
H136 H 0.5735 1.4001 0.1914 0.046 Uiso 1 1 calc R U
C137 C 0.58009(7) 1.23727(16) 0.18992(3) 0.0347(4) Uani 1 1 d . .
H137 H 0.5883 1.2279 0.2060 0.042 Uiso 1 1 calc R U
C138 C 0.57768(6) 1.14702(15) 0.17550(3) 0.0297(4) Uani 1 1 d . .
C139 C 0.53745(7) 1.28191(15) 0.11747(3) 0.0331(4) Uani 1 1 d . .
H139 H 0.5152 1.2204 0.1127 0.040 Uiso 1 1 calc R U
C140 C 0.50808(8) 1.38596(17) 0.11270(4) 0.0432(5) Uani 1 1 d . .
H14D H 0.4985 1.3915 0.0962 0.065 Uiso 1 1 calc R U
H14E H 0.5284 1.4481 0.1176 0.065 Uiso 1 1 calc R U
H14F H 0.4786 1.3847 0.1213 0.065 Uiso 1 1 calc R U
C141 C 0.57983(8) 1.2798(2) 0.10182(4) 0.0467(5) Uani 1 1 d . .
H14G H 0.5990 1.2138 0.1047 0.070 Uiso 1 1 calc R U
H14H H 0.6010 1.3426 0.1051 0.070 Uiso 1 1 calc R U
H14I H 0.5667 1.2817 0.0856 0.070 Uiso 1 1 calc R U
C142 C 0.58626(8) 1.03574(16) 0.18597(3) 0.0358(4) Uani 1 1 d . .
H142 H 0.5904 0.9841 0.1731 0.043 Uiso 1 1 calc R U
C143 C 0.54194(9) 0.9985(2) 0.19856(4) 0.0502(5) Uani 1 1 d . .
H14J H 0.5484 0.9266 0.2051 0.075 Uiso 1 1 calc R U
H14K H 0.5128 0.9959 0.1876 0.075 Uiso 1 1 calc R U
H14L H 0.5363 1.0492 0.2110 0.075 Uiso 1 1 calc R U
C144 C 0.63287(8) 1.0303(2) 0.20241(4) 0.0482(5) Uani 1 1 d . .
H14M H 0.6369 0.9571 0.2086 0.072 Uiso 1 1 calc R U
H14N H 0.6301 1.0812 0.2151 0.072 Uiso 1 1 calc R U
H14O H 0.6614 1.0492 0.1940 0.072 Uiso 1 1 calc R U
C145 C 0.33594(6) 0.99034(13) 0.04490(3) 0.0240(3) Uani 1 1 d . .
C146 C 0.32863(7) 0.95797(15) 0.01877(3) 0.0306(4) Uani 1 1 d . .
C147 C 0.37155(9) 0.88299(17) 0.01393(3) 0.0441(5) Uani 1 1 d . .
H14P H 0.3719 0.8209 0.0244 0.066 Uiso 1 1 calc R U
H14Q H 0.4026 0.9224 0.0164 0.066 Uiso 1 1 calc R U
H14R H 0.3674 0.8579 -0.0021 0.066 Uiso 1 1 calc R U
C148 C 0.28020(9) 0.89796(18) 0.01248(3) 0.0463(5) Uani 1 1 d . .
H14S H 0.2778 0.8359 0.0228 0.069 Uiso 1 1 calc R U
H14T H 0.2795 0.8730 -0.0035 0.069 Uiso 1 1 calc R U
H14U H 0.2525 0.9467 0.0142 0.069 Uiso 1 1 calc R U
C149 C 0.32958(7) 1.05347(15) 0.00207(3) 0.0312(4) Uani 1 1 d . .
H14V H 0.3027 1.1030 0.0048 0.047 Uiso 1 1 calc R U
H14W H 0.3257 1.0270 -0.0138 0.047 Uiso 1 1 calc R U
H14$ H 0.3610 1.0914 0.0046 0.047 Uiso 1 1 calc R U
C150 C 0.31676(7) 0.81151(13) 0.06104(3) 0.0266(3) Uani 1 1 d . .
C151 C 0.35020(7) 0.72502(14) 0.06230(3) 0.0301(4) Uani 1 1 d . .
C152 C 0.33147(8) 0.61980(15) 0.06259(3) 0.0349(4) Uani 1 1 d . .
H152 H 0.3537 0.5607 0.0629 0.042 Uiso 1 1 calc R U
C153 C 0.28189(8) 0.59971(15) 0.06240(3) 0.0383(4) Uani 1 1 d . .
H153 H 0.2701 0.5277 0.0624 0.046 Uiso 1 1 calc R U
C154 C 0.24922(8) 0.68522(16) 0.06224(3) 0.0355(4) Uani 1 1 d . .
H154 H 0.2150 0.6713 0.0624 0.043 Uiso 1 1 calc R U
C155 C 0.26576(7) 0.79108(15) 0.06186(3) 0.0313(4) Uani 1 1 d . .
C156 C 0.40536(7) 0.74324(15) 0.06423(3) 0.0337(4) Uani 1 1 d . .
H156 H 0.4114 0.8176 0.0585 0.040 Uiso 1 1 calc R U
C157 C 0.42641(8) 0.73800(19) 0.08951(4) 0.0436(5) Uani 1 1 d . .
H15A H 0.4620 0.7500 0.0903 0.065 Uiso 1 1 calc R U
H15B H 0.4197 0.6669 0.0959 0.065 Uiso 1 1 calc R U
H15C H 0.4110 0.7937 0.0985 0.065 Uiso 1 1 calc R U
C158 C 0.43338(9) 0.66465(19) 0.04972(4) 0.0501(5) Uani 1 1 d . .
H15D H 0.4686 0.6807 0.0517 0.075 Uiso 1 1 calc R U
H15E H 0.4218 0.6723 0.0334 0.075 Uiso 1 1 calc R U
H15F H 0.4276 0.5907 0.0548 0.075 Uiso 1 1 calc R U
C159 C 0.22964(8) 0.88357(17) 0.06336(4) 0.0409(5) Uani 1 1 d . .
H159 H 0.2442 0.9484 0.0563 0.049 Uiso 1 1 calc R U
C160 C 0.17962(9) 0.8628(2) 0.05053(5) 0.0584(6) Uani 1 1 d . .
H16D H 0.1583 0.9254 0.0522 0.088 Uiso 1 1 calc R U
H16E H 0.1646 0.7990 0.0570 0.088 Uiso 1 1 calc R U
H16F H 0.1838 0.8505 0.0342 0.088 Uiso 1 1 calc R U
C161 C 0.22350(9) 0.9097(2) 0.08886(4) 0.0539(6) Uani 1 1 d . .
H16G H 0.2002 0.9692 0.0898 0.081 Uiso 1 1 calc R U
H16H H 0.2553 0.9305 0.0965 0.081 Uiso 1 1 calc R U
H16I H 0.2111 0.8459 0.0965 0.081 Uiso 1 1 calc R U
C162 C 0.35019(7) 1.18819(13) 0.04139(3) 0.0253(3) Uani 1 1 d . .
C163 C 0.39410(7) 1.23116(14) 0.03384(3) 0.0285(4) Uani 1 1 d . .
C164 C 0.39400(7) 1.33519(15) 0.02471(3) 0.0331(4) Uani 1 1 d . .
H164 H 0.4235 1.3640 0.0196 0.043 Uiso 1 1 calc R U
C165 C 0.35176(8) 1.39718(15) 0.02294(3) 0.0349(4) Uani 1 1 d . .
H165 H 0.3521 1.4672 0.0163 0.045 Uiso 1 1 calc R U
C166 C 0.30909(7) 1.35626(14) 0.03089(3) 0.0312(4) Uani 1 1 d . .
H166 H 0.2802 1.3991 0.0297 0.041 Uiso 1 1 calc R U
C167 C 0.30753(7) 1.25344(14) 0.04061(3) 0.0271(3) Uani 1 1 d . .
C168 C 0.44181(7) 1.16698(16) 0.03572(3) 0.0323(4) Uani 1 1 d . .
H168 H 0.4340 1.0922 0.0407 0.039 Uiso 1 1 calc R U
C169 C 0.47857(8) 1.21547(19) 0.05412(3) 0.0407(5) Uani 1 1 d . .
H16J H 0.4635 1.2196 0.0689 0.061 Uiso 1 1 calc R U
H16K H 0.4878 1.2880 0.0494 0.061 Uiso 1 1 calc R U
H16L H 0.5079 1.1699 0.0559 0.061 Uiso 1 1 calc R U
C170 C 0.46546(8) 1.1590(2) 0.01266(3) 0.0426(5) Uani 1 1 d . .
H17D H 0.4958 1.1169 0.0148 0.064 Uiso 1 1 calc R U
H17E H 0.4730 1.2315 0.0073 0.064 Uiso 1 1 calc R U
H17F H 0.4426 1.1235 0.0012 0.064 Uiso 1 1 calc R U
C171 C 0.26072(7) 1.21421(15) 0.05052(3) 0.0308(4) Uani 1 1 d . .
H171 H 0.2695 1.1509 0.0606 0.037 Uiso 1 1 calc R U
C172 C 0.23740(8) 1.29982(17) 0.06537(3) 0.0370(4) Uani 1 1 d . .
H17G H 0.2616 1.3241 0.0776 0.056 Uiso 1 1 calc R U
H17H H 0.2091 1.2686 0.0723 0.056 Uiso 1 1 calc R U
H17I H 0.2266 1.3613 0.0557 0.056 Uiso 1 1 calc R U
C173 C 0.22268(8) 1.1769(2) 0.03170(4) 0.0454(5) Uani 1 1 d . .
H17J H 0.2372 1.1219 0.0222 0.068 Uiso 1 1 calc R U
H17K H 0.2120 1.2384 0.0220 0.068 Uiso 1 1 calc R U
H17L H 0.1943 1.1465 0.0388 0.068 Uiso 1 1 calc R U
C174 C 0.16730(9) 1.26146(18) 0.38620(4) 0.0446(5) Uani 1 1 d . .
H17M H 0.1530 1.2739 0.3703 0.058 Uiso 1 1 calc R U
H17N H 0.1981 1.3034 0.3885 0.058 Uiso 1 1 calc R U
C175 C 0.13170(9) 1.2971(2) 0.40327(4) 0.0483(5) Uani 1 1 d . .
H17O H 0.1245 1.3740 0.4011 0.072 Uiso 1 1 calc R U
H17P H 0.1463 1.2851 0.4190 0.072 Uiso 1 1 calc R U
H17Q H 0.1012 1.2555 0.4008 0.072 Uiso 1 1 calc R U
C176 C 0.21081(8) 1.10707(19) 0.37357(3) 0.0430(5) Uani 1 1 d . .
H17R H 0.1999 1.1315 0.3578 0.056 Uiso 1 1 calc R U
H17S H 0.2091 1.0274 0.3738 0.056 Uiso 1 1 calc R U
C177 C 0.26273(9) 1.1410(2) 0.37902(4) 0.0559(6) Uani 1 1 d . .
H17T H 0.2834 1.1097 0.3677 0.084 Uiso 1 1 calc R U
H17U H 0.2741 1.1159 0.3945 0.084 Uiso 1 1 calc R U
H17V H 0.2649 1.2198 0.3784 0.084 Uiso 1 1 calc R U
C178 C 0.15316(7) 0.58416(16) 0.37375(3) 0.0370(4) Uani 1 1 d . .
H17W H 0.1666 0.5160 0.3680 0.048 Uiso 1 1 calc R U
H17X H 0.1385 0.5692 0.3885 0.048 Uiso 1 1 calc R U
C179 C 0.19322(9) 0.6661(2) 0.37743(4) 0.0489(5) Uani 1 1 d . .
H17Y H 0.2187 0.6388 0.3888 0.073 Uiso 1 1 calc R U
H17Z H 0.1796 0.7332 0.3832 0.073 Uiso 1 1 calc R U
H17$ H 0.2076 0.6800 0.3628 0.073 Uiso 1 1 calc R U
C180 C 0.07370(8) 0.55978(18) 0.35335(4) 0.0436(5) Uani 1 1 d . .
H18A H 0.0472 0.6025 0.3451 0.057 Uiso 1 1 calc R U
H18B H 0.0624 0.5387 0.3685 0.057 Uiso 1 1 calc R U
C181 C 0.08208(9) 0.45893(18) 0.33960(4) 0.0446(5) Uani 1 1 d . .
H18C H 0.0516 0.4172 0.3377 0.067 Uiso 1 1 calc R U
H18D H 0.1078 0.4153 0.3478 0.067 Uiso 1 1 calc R U
H18E H 0.0923 0.4789 0.3244 0.067 Uiso 1 1 calc R U
C182 C 0.41276(8) 0.59594(17) 0.15177(4) 0.0425(5) Uani 1 1 d . .
H18F H 0.4379 0.6356 0.1616 0.055 Uiso 1 1 calc R U
H18G H 0.4276 0.5757 0.1374 0.055 Uiso 1 1 calc R U
C183 C 0.39944(11) 0.49464(18) 0.16413(4) 0.0512(6) Uani 1 1 d . .
H18H H 0.4289 0.4506 0.1674 0.077 Uiso 1 1 calc R U
H18I H 0.3752 0.4537 0.1544 0.077 Uiso 1 1 calc R U
H18J H 0.3855 0.5137 0.1786 0.077 Uiso 1 1 calc R U
C184 C 0.33599(8) 0.62419(17) 0.12895(3) 0.0401(5) Uani 1 1 d . .
H18K H 0.3189 0.5620 0.1354 0.052 Uiso 1 1 calc R U
H18L H 0.3524 0.5992 0.1153 0.052 Uiso 1 1 calc R U
C185 C 0.29969(8) 0.7109(2) 0.12199(4) 0.0468(5) Uani 1 1 d . .
H18M H 0.2752 0.6828 0.1103 0.070 Uiso 1 1 calc R U
H18N H 0.3168 0.7721 0.1156 0.070 Uiso 1 1 calc R U
H18O H 0.2833 0.7346 0.1355 0.070 Uiso 1 1 calc R U
C186 C 0.31265(8) 1.23917(18) 0.12212(3) 0.0423(5) Uani 1 1 d . .
H18P H 0.2975 1.3080 0.1167 0.055 Uiso 1 1 calc R U
H18Q H 0.3269 1.2491 0.1382 0.055 Uiso 1 1 calc R U
C187 C 0.27499(10) 1.1519(2) 0.12117(4) 0.0574(6) Uani 1 1 d . .
H18R H 0.2488 1.1711 0.1310 0.086 Uiso 1 1 calc R U
H18S H 0.2904 1.0842 0.1266 0.086 Uiso 1 1 calc R U
H18T H 0.2611 1.1429 0.1052 0.086 Uiso 1 1 calc R U
C188 C 0.38862(8) 1.28858(16) 0.10679(4) 0.0397(4) Uani 1 1 d . .
H18U H 0.4184 1.2533 0.1017 0.052 Uiso 1 1 calc R U
H18V H 0.3967 1.3169 0.1226 0.052 Uiso 1 1 calc R U
C189 C 0.37518(8) 1.38052(17) 0.09106(3) 0.0411(5) Uani 1 1 d . .
H18W H 0.4026 1.4317 0.0914 0.062 Uiso 1 1 calc R U
H18X H 0.3460 1.4168 0.0961 0.062 Uiso 1 1 calc R U
H18Y H 0.3681 1.3535 0.0753 0.062 Uiso 1 1 calc R U
C258 C -0.16141(8) 1.0245(2) 0.39912(4) 0.0478(5) Uani 1 1 d . .
H25D H -0.1491 0.9659 0.4093 0.072 Uiso 1 1 calc R U
H25E H -0.1972 1.0289 0.3993 0.072 Uiso 1 1 calc R U
H25F H -0.1467 1.0928 0.4046 0.072 Uiso 1 1 calc R U
N1 N 0.16656(6) 0.89842(12) 0.43860(2) 0.0288(3) Uani 1 1 d . .
N2 N 0.15839(5) 1.07079(12) 0.44781(2) 0.0265(3) Uani 1 1 d . .
N3 N -0.06652(5) 0.90979(13) 0.38759(3) 0.0309(3) Uani 1 1 d . .
N4 N -0.06081(6) 1.04261(15) 0.36235(3) 0.0377(4) Uani 1 1 d . .
N5 N 0.14298(6) 0.91041(13) 0.31409(2) 0.0298(3) Uani 1 1 d . .
N6 N 0.11139(6) 0.75042(14) 0.30375(2) 0.0331(3) Uani 1 1 d . .
N7 N 0.34991(5) 0.95203(12) 0.18869(2) 0.0257(3) Uani 1 1 d . .
N8 N 0.38060(5) 0.79197(12) 0.19988(2) 0.0266(3) Uani 1 1 d . .
N9 N 0.55716(5) 1.07193(12) 0.13683(2) 0.0260(3) Uani 1 1 d . .
N10 N 0.56349(5) 0.92036(11) 0.11702(2) 0.0239(3) Uani 1 1 d . .
N11 N 0.34986(5) 1.08745(11) 0.05270(2) 0.0251(3) Uani 1 1 d . .
N12 N 0.33394(6) 0.91889(11) 0.06219(2) 0.0260(3) Uani 1 1 d . .
O1 O 0.17723(5) 1.14976(11) 0.38967(2) 0.0354(3) Uani 1 1 d . .
O2 O 0.11659(5) 0.62659(11) 0.35716(2) 0.0343(3) Uani 1 1 d . .
O3 O 0.37182(5) 0.66682(11) 0.14603(2) 0.0348(3) Uani 1 1 d . .
O4 O 0.34998(5) 1.20836(11) 0.10762(2) 0.0375(3) Uani 1 1 d . .
Ca1 Ca 0.13457(2) 1.01475(3) 0.40890(2) 0.02659(8) Uani 1 1 d . .
Ca2 Ca 0.01224(2) 0.95073(3) 0.37527(2) 0.02801(8) Uani 1 1 d . .
Ca3 Ca 0.10958(2) 0.80738(3) 0.34341(2) 0.02946(8) Uani 1 1 d . .
Ca4 Ca 0.38343(2) 0.84656(3) 0.15994(2) 0.02710(8) Uani 1 1 d . .
Ca5 Ca 0.48465(2) 0.97191(3) 0.12730(2) 0.02392(7) Uani 1 1 d . .
Ca6 Ca 0.36592(2) 1.03508(3) 0.09210(2) 0.02549(8) Uani 1 1 d . .
H1 H 0.0574(10) 1.040(2) 0.4014(5) 0.063(8) Uiso 1 1 d . .
H2 H 0.1226(8) 0.8984(18) 0.3773(4) 0.041(6) Uiso 1 1 d . .
H3 H 0.0340(9) 0.8395(19) 0.3496(4) 0.046(6) Uiso 1 1 d . .
H4 H 0.4599(10) 0.883(2) 0.1557(5) 0.061(8) Uiso 1 1 d . .
H5 H 0.3711(8) 0.9401(19) 0.1261(4) 0.043(6) Uiso 1 1 d . .
H6 H 0.4439(9) 1.052(2) 0.0988(4) 0.049(7) Uiso 1 1 d . .

loop_
_atom_site_aniso_label
_atom_site_aniso_U_11
_atom_site_aniso_U_22
_atom_site_aniso_U_33
_atom_site_aniso_U_23
_atom_site_aniso_U_13
_atom_site_aniso_U_12
C1 0.0227(8) 0.0358(9) 0.0219(7) 0.0024(7) 0.0023(6) 0.0045(7)
C2 0.0423(11) 0.0392(10) 0.0219(8) 0.0038(7) 0.0046(7) 0.0111(8)
C3 0.0730(16) 0.0459(12) 0.0254(9) 0.0047(8) 0.0133(9) -0.0055(11)
C4 0.0649(15) 0.0637(15) 0.0243(9) 0.0034(9) -0.0032(9) 0.0348(12)
C5 0.0378(10) 0.0453(11) 0.0191(7) 0.0025(7) 0.0003(7) 0.0092(8)
C6 0.0316(9) 0.0310(9) 0.0177(7) 0.0025(6) -0.0024(6) 0.0025(7)
C7 0.0337(9) 0.0359(10) 0.0228(7) 0.0023(7) -0.0016(7) 0.0083(8)
C8 0.0406(11) 0.0399(10) 0.0284(8) -0.0005(8) 0.0018(8) 0.0123(9)
C9 0.0528(12) 0.0318(10) 0.0311(9) -0.0019(7) -0.0008(8) 0.0084(9)
C10 0.0407(11) 0.0352(10) 0.0277(8) 0.0008(7) -0.0043(7) -0.0031(8)
C11 0.0326(9) 0.0329(9) 0.0221(7) 0.0026(7) -0.0022(7) 0.0039(7)
C12 0.0285(9) 0.0477(11) 0.0299(9) -0.0009(8) 0.0017(7) 0.0069(8)
C13 0.0382(11) 0.0665(15) 0.0344(10) 0.0024(10) 0.0061(8) 0.0023(10)
C14 0.0360(12) 0.092(2) 0.0423(11) 0.0158(12) -0.0052(9) 0.0021(12)
C15 0.0306(9) 0.0374(10) 0.0300(8) -0.0005(7) 0.0004(7) 0.0012(8)
C16 0.0365(11) 0.0495(12) 0.0374(10) 0.0060(9) 0.0062(8) 0.0009(9)
C17 0.0435(12) 0.0758(17) 0.0424(11) 0.0212(11) 0.0072(9) 0.0200(12)
C18 0.0394(10) 0.0318(9) 0.0226(7) 0.0051(7) 0.0036(7) 0.0072(8)
C19 0.0411(11) 0.0408(10) 0.0243(8) 0.0053(7) 0.0033(7) 0.0116(9)
C20 0.0544(13) 0.0439(12) 0.0354(10) 0.0075(8) 0.0091(9) 0.0221(10)
C21 0.0782(17) 0.0333(11) 0.0405(11) 0.0077(9) 0.0122(11) 0.0190(11)
C22 0.0717(16) 0.0326(11) 0.0409(11) 0.0071(8) 0.0145(11) 0.0009(10)
C23 0.0486(12) 0.0352(10) 0.0296(9) 0.0056(7) 0.0100(8) 0.0042(9)
C24 0.0345(10) 0.0525(12) 0.0337(9) 0.0013(9) 0.0016(8) 0.0090(9)
C25 0.0478(13) 0.0586(14) 0.0391(11) 0.0060(10) 0.0073(9) -0.0031(11)
C26 0.0375(12) 0.086(2) 0.0563(14) 0.0013(13) -0.0045(10) 0.0167(13)
C27 0.0460(12) 0.0421(11) 0.0436(11) 0.0002(9) 0.0143(9) -0.0033(9)
C28 0.0670(18) 0.0664(17) 0.0737(18) 0.0089(14) 0.0317(15) -0.0114(14)
C29 0.0422(12) 0.0538(14) 0.0546(13) -0.0137(11) 0.0049(10) -0.0048(10)
C30 0.0233(9) 0.0492(11) 0.0283(8) -0.0150(8) -0.0036(7) 0.0112(8)
C31 0.0242(10) 0.0666(15) 0.0438(11) -0.0182(10) -0.0040(8) 0.0162(9)
C33 0.0229(11) 0.099(2) 0.097(2) -0.0491(18) -0.0120(12) 0.0121(12)
C34 0.0323(11) 0.111(2) 0.0412(11) -0.0055(13) -0.0031(9) 0.0384(13)
C35 0.0161(8) 0.0418(11) 0.0514(11) -0.0087(9) 0.0045(8) 0.0020(7)
C36 0.0203(9) 0.0459(11) 0.0507(11) 0.0009(9) 0.0082(8) 0.0012(8)
C37 0.0338(11) 0.0625(16) 0.0737(16) 0.0161(13) 0.0208(11) 0.0004(11)
C38 0.0395(14) 0.0556(16) 0.133(3) 0.0166(17) 0.0404(17) -0.0019(12)
C39 0.0302(12) 0.0437(13) 0.141(3) -0.0159(16) 0.0336(15) -0.0100(10)
C40 0.0191(9) 0.0459(13) 0.0917(18) -0.0219(12) 0.0084(10) -0.0029(9)
C41 0.0318(10) 0.0537(12) 0.0327(9) -0.0045(8) 0.0094(8) 0.0025(9)
C42 0.0472(13) 0.0770(17) 0.0350(10) -0.0030(11) 0.0127(9) 0.0154(12)
C43 0.0319(11) 0.0764(17) 0.0414(11) -0.0097(11) 0.0045(9) 0.0000(11)
C44 0.0277(11) 0.0637(16) 0.096(2) -0.0493(15) 0.0013(12) -0.0017(10)
C45 0.0307(12) 0.081(2) 0.104(2) -0.0590(18) 0.0049(13) -0.0004(12)
C46 0.0324(13) 0.089(2) 0.169(4) -0.080(3) -0.0166(18) -0.0001(14)
C47 0.0329(10) 0.0611(13) 0.0283(9) -0.0025(9) -0.0009(7) 0.0271(10)
C48 0.0438(12) 0.0751(16) 0.0307(9) -0.0040(10) -0.0079(9) 0.0348(12)
C49 0.0630(15) 0.0869(19) 0.0285(10) -0.0017(11) -0.0075(10) 0.0471(15)
C50 0.0619(16) 0.0832(19) 0.0403(11) 0.0141(12) 0.0004(11) 0.0459(15)
C51 0.0563(14) 0.0613(15) 0.0423(11) 0.0019(10) 0.0049(10) 0.0321(12)
C52 0.0467(12) 0.0596(14) 0.0309(9) 0.0007(9) 0.0040(8) 0.0274(11)
C53 0.0571(15) 0.0790(18) 0.0353(10) -0.0164(11) -0.0144(10) 0.0351(13)
C54 0.0597(17) 0.100(2) 0.0688(17) -0.0373(17) -0.0153(14) 0.0439(17)
C55 0.0581(16) 0.109(3) 0.0508(14) -0.0251(15) -0.0178(12) 0.0336(17)
C56 0.0712(16) 0.0538(13) 0.0304(10) -0.0054(9) 0.0077(10) 0.0185(12)
C57 0.0700(19) 0.116(3) 0.0607(16) -0.0424(18) 0.0230(14) 0.0040(18)
C58 0.0569(15) 0.087(2) 0.0381(11) -0.0073(12) -0.0024(10) 0.0246(14)
C59 0.0291(9) 0.0451(11) 0.0209(7) -0.0021(7) -0.0016(7) 0.0217(8)
C60 0.0397(11) 0.0550(12) 0.0181(7) -0.0010(8) -0.0017(7) 0.0200(9)
C61 0.0501(12) 0.0540(13) 0.0213(8) 0.0016(8) -0.0038(8) 0.0227(10)
C62 0.0655(15) 0.0591(14) 0.0190(8) -0.0046(8) -0.0028(9) 0.0255(12)
C63 0.0473(13) 0.101(2) 0.0193(8) 0.0018(10) 0.0052(8) 0.0135(13)
C64 0.0451(11) 0.0429(11) 0.0201(7) -0.0045(7) -0.0045(7) 0.0202(9)
C65 0.0544(14) 0.0570(14) 0.0388(10) -0.0216(10) -0.0229(10) 0.0245(11)
C66 0.0792(19) 0.0631(17) 0.0579(15) -0.0314(13) -0.0394(14) 0.0266(14)
C67 0.104(2) 0.0548(15) 0.0385(11) -0.0190(11) -0.0188(13) 0.0362(15)
C68 0.0775(17) 0.0501(13) 0.0309(10) 0.0015(9) 0.0082(11) 0.0343(13)
C69 0.0472(14) 0.0734(18) 0.0694(16) -0.0381(14) -0.0336(13) 0.0265(13)
C190 0.0489(12) 0.0463(12) 0.0313(9) 0.0097(8) 0.0115(8) 0.0219(10)
C70 0.0560(16) 0.0658(17) 0.0835(19) -0.0128(15) -0.0348(15) 0.0205(13)
C71 0.069(2) 0.171(4) 0.083(2) 0.001(3) -0.0122(19) 0.059(3)
C72 0.0382(12) 0.0403(13) 0.119(2) 0.0133(14) 0.0255(14) 0.0160(10)
C73 0.0578(17) 0.180(4) 0.0311(11) 0.0055(17) -0.0071(11) -0.038(2)
C74 0.051(2) 0.446(11) 0.112(3) 0.166(5) 0.036(2) 0.081(4)
C75 0.0407(10) 0.0392(10) 0.0146(7) 0.0027(6) 0.0030(7) 0.0149(8)
C76 0.0379(10) 0.0405(10) 0.0179(7) 0.0027(7) 0.0055(7) 0.0092(8)
C77 0.0480(12) 0.0506(12) 0.0243(8) 0.0046(8) 0.0099(8) 0.0043(10)
C78 0.0709(16) 0.0403(11) 0.0313(9) 0.0054(8) 0.0143(10) 0.0036(11)
C79 0.0662(15) 0.0412(11) 0.0281(9) 0.0052(8) 0.0082(9) 0.0208(11)
C80 0.0491(12) 0.0416(11) 0.0184(7) 0.0037(7) 0.0035(7) 0.0191(9)
C81 0.0340(10) 0.0445(11) 0.0255(8) -0.0010(7) 0.0031(7) 0.0121(8)
C82 0.0476(12) 0.0429(11) 0.0306(9) 0.0047(8) 0.0026(8) 0.0172(9)
C83 0.0399(12) 0.0724(16) 0.0409(11) 0.0022(11) 0.0130(9) 0.0157(11)
C84 0.0488(12) 0.0499(12) 0.0245(8) -0.0002(8) -0.0006(8) 0.0264(10)
C85 0.0670(16) 0.0665(16) 0.0337(10) 0.0042(10) -0.0018(10) 0.0406(13)
C86 0.0469(12) 0.0527(12) 0.0293(9) -0.0012(8) 0.0066(8) 0.0220(10)
C87 0.0195(8) 0.0403(10) 0.0193(7) 0.0001(7) 0.0011(6) -0.0075(7)
C88 0.0311(9) 0.0436(10) 0.0191(7) 0.0003(7) 0.0002(6) -0.0030(8)
C89 0.0433(11) 0.0518(12) 0.0215(8) -0.0043(8) -0.0032(8) -0.0085(9)
C90 0.0369(10) 0.0638(14) 0.0202(8) 0.0015(8) 0.0050(7) 0.0040(10)
C91 0.0398(10) 0.0512(12) 0.0181(7) 0.0016(7) 0.0026(7) -0.0023(9)
C92 0.0266(8) 0.0394(10) 0.0168(7) -0.0007(6) 0.0024(6) -0.0019(7)
C93 0.0284(9) 0.0383(10) 0.0205(7) -0.0026(7) 0.0007(6) -0.0028(7)
C94 0.0369(10) 0.0388(10) 0.0288(8) -0.0045(7) 0.0042(7) -0.0005(8)
C95 0.0397(11) 0.0445(11) 0.0311(9) -0.0061(8) 0.0040(8) 0.0092(9)
C96 0.0279(9) 0.0557(12) 0.0279(8) -0.0044(8) 0.0033(7) 0.0054(9)
C97 0.0275(9) 0.0465(11) 0.0186(7) -0.0015(7) 0.0024(6) -0.0017(8)
C98 0.0283(9) 0.0347(10) 0.0298(8) 0.0000(7) 0.0005(7) -0.0043(7)
C99 0.0350(10) 0.0468(12) 0.0404(10) -0.0062(9) -0.0028(8) -0.0083(9)
C100 0.0298(9) 0.0378(10) 0.0335(9) 0.0039(7) 0.0057(7) -0.0035(8)
C101 0.0248(9) 0.0527(12) 0.0277(8) 0.0056(8) 0.0005(7) -0.0060(8)
C102 0.0355(10) 0.0453(11) 0.0328(9) -0.0009(8) -0.0014(8) -0.0098(9)
C103 0.0279(10) 0.0788(17) 0.0362(10) 0.0096(10) 0.0045(8) -0.0071(10)
C104 0.0343(9) 0.0365(10) 0.0185(7) 0.0010(6) 0.0026(7) -0.0083(8)
C105 0.0420(11) 0.0471(11) 0.0228(8) 0.0000(8) 0.0044(7) -0.0165(9)
C106 0.0604(14) 0.0478(12) 0.0317(9) 0.0011(9) 0.0102(9) -0.0222(11)
C107 0.0791(17) 0.0365(11) 0.0345(10) 0.0076(8) 0.0122(11) -0.0104(11)
C108 0.0569(13) 0.0405(11) 0.0335(9) 0.0086(8) 0.0069(9) 0.0058(10)
C109 0.0391(10) 0.0393(10) 0.0228(8) 0.0050(7) 0.0042(7) -0.0016(8)
C110 0.0363(11) 0.0695(15) 0.0392(10) 0.0056(10) 0.0046(9) -0.0230(11)
C111 0.0463(14) 0.137(3) 0.0339(11) -0.0045(14) 0.0031(10) -0.0215(16)
C112 0.0474(14) 0.104(2) 0.0452(12) -0.0084(14) 0.0110(11) -0.0215(15)
C113 0.0311(10) 0.0498(12) 0.0332(9) 0.0114(8) 0.0005(8) 0.0028(9)
C114 0.0437(13) 0.0850(19) 0.0501(13) -0.0103(13) 0.0066(10) -0.0208(13)
C115 0.0442(13) 0.0708(16) 0.0481(12) 0.0160(11) 0.0088(10) 0.0122(12)
C116 0.0251(8) 0.0231(8) 0.0218(7) 0.0005(6) 0.0019(6) -0.0049(6)
C117 0.0230(8) 0.0286(9) 0.0309(8) -0.0037(7) 0.0021(7) -0.0063(7)
C118 0.0240(8) 0.0321(9) 0.0351(9) -0.0036(7) 0.0017(7) -0.0079(7)
C119 0.0272(9) 0.0413(10) 0.0356(9) -0.0064(8) 0.0088(7) -0.0116(8)
C120 0.0258(9) 0.0332(10) 0.0418(10) -0.0025(8) -0.0003(7) -0.0005(7)
C121 0.0205(8) 0.0263(8) 0.0306(8) -0.0053(7) 0.0038(6) -0.0048(6)
C122 0.0228(8) 0.0377(10) 0.0293(8) -0.0061(7) 0.0039(7) -0.0045(7)
C123 0.0323(10) 0.0481(12) 0.0332(9) -0.0140(8) 0.0054(8) -0.0029(9)
C124 0.0371(11) 0.0371(11) 0.0498(11) -0.0166(9) 0.0069(9) 0.0004(9)
C125 0.0332(10) 0.0295(9) 0.0473(11) -0.0055(8) 0.0033(8) -0.0019(8)
C126 0.0266(9) 0.0285(9) 0.0357(9) -0.0026(7) 0.0023(7) -0.0042(7)
C127 0.0288(9) 0.0440(11) 0.0263(8) -0.0004(7) 0.0051(7) -0.0037(8)
C128 0.0309(10) 0.0544(13) 0.0355(9) 0.0020(9) 0.0025(8) -0.0020(9)
C129 0.0358(10) 0.0606(13) 0.0298(9) 0.0046(9) 0.0079(8) -0.0055(10)
C130 0.0315(9) 0.0288(9) 0.0370(9) 0.0043(7) 0.0048(7) -0.0004(7)
C131 0.0383(11) 0.0440(12) 0.0440(11) 0.0090(9) 0.0017(9) 0.0014(9)
C132 0.0350(10) 0.0380(10) 0.0453(10) 0.0107(8) 0.0065(8) -0.0023(8)
C133 0.0206(8) 0.0272(8) 0.0316(8) -0.0074(7) 0.0023(6) -0.0058(7)
C134 0.0252(8) 0.0278(9) 0.0352(9) -0.0049(7) 0.0017(7) -0.0062(7)
C135 0.0328(10) 0.0262(9) 0.0475(10) -0.0065(8) 0.0005(8) -0.0042(7)
C136 0.0374(10) 0.0334(10) 0.0436(10) -0.0170(8) 0.0022(8) -0.0067(8)
C137 0.0306(9) 0.0419(11) 0.0314(9) -0.0103(8) 0.0007(7) -0.0061(8)
C138 0.0244(8) 0.0333(9) 0.0316(8) -0.0062(7) 0.0034(7) -0.0046(7)
C139 0.0331(10) 0.0277(9) 0.0380(9) 0.0004(7) -0.0011(8) -0.0069(7)
C140 0.0420(11) 0.0362(11) 0.0498(11) 0.0030(9) -0.0071(9) -0.0027(9)
C141 0.0441(12) 0.0594(14) 0.0364(10) 0.0085(9) 0.0024(9) -0.0011(10)
C142 0.0390(10) 0.0377(10) 0.0301(9) -0.0009(7) -0.0010(8) -0.0020(8)
C143 0.0449(13) 0.0514(13) 0.0542(13) 0.0138(10) 0.0029(10) -0.0088(10)
C144 0.0415(12) 0.0591(14) 0.0427(11) 0.0072(10) -0.0055(9) 0.0021(10)
C145 0.0240(8) 0.0237(8) 0.0241(7) -0.0028(6) 0.0009(6) -0.0012(6)
C146 0.0408(10) 0.0281(9) 0.0227(8) -0.0035(6) 0.0002(7) -0.0042(8)
C147 0.0693(15) 0.0390(11) 0.0247(8) -0.0046(8) 0.0091(9) 0.0121(10)
C148 0.0631(14) 0.0447(12) 0.0293(9) -0.0026(8) -0.0069(9) -0.0246(11)
C149 0.0388(10) 0.0335(9) 0.0209(7) -0.0024(7) 0.0002(7) -0.0052(8)
C150 0.0364(9) 0.0217(8) 0.0223(7) -0.0028(6) 0.0052(7) -0.0044(7)
C151 0.0396(10) 0.0268(9) 0.0247(8) -0.0016(6) 0.0068(7) -0.0020(7)
C152 0.0512(12) 0.0217(8) 0.0328(9) -0.0008(7) 0.0099(8) 0.0008(8)
C153 0.0552(13) 0.0245(9) 0.0360(9) -0.0041(7) 0.0087(9) -0.0117(9)
C154 0.0393(10) 0.0325(10) 0.0352(9) -0.0042(7) 0.0061(8) -0.0111(8)
C155 0.0350(10) 0.0298(9) 0.0295(8) -0.0044(7) 0.0044(7) -0.0037(8)
C156 0.0384(10) 0.0299(9) 0.0336(9) 0.0014(7) 0.0089(8) 0.0013(8)
C157 0.0418(11) 0.0500(12) 0.0392(10) 0.0111(9) 0.0036(9) 0.0005(10)
C158 0.0488(13) 0.0424(12) 0.0617(14) -0.0038(10) 0.0208(11) 0.0074(10)
C159 0.0352(10) 0.0363(11) 0.0516(12) -0.0069(9) 0.0057(9) -0.0021(8)
C160 0.0368(12) 0.0528(14) 0.0842(18) -0.0052(13) -0.0048(12) 0.0004(11)
C161 0.0492(13) 0.0534(14) 0.0613(14) -0.0158(11) 0.0183(11) 0.0050(11)
C162 0.0337(9) 0.0231(8) 0.0184(7) -0.0027(6) -0.0015(6) -0.0037(7)
C163 0.0348(9) 0.0277(9) 0.0228(7) -0.0017(6) 0.0007(7) -0.0048(7)
C164 0.0377(10) 0.0323(9) 0.0294(8) 0.0007(7) 0.0032(7) -0.0100(8)
C165 0.0504(12) 0.0261(9) 0.0278(8) 0.0041(7) 0.0008(8) -0.0057(8)
C166 0.0415(10) 0.0257(9) 0.0255(8) -0.0007(7) -0.0026(7) 0.0011(8)
C167 0.0346(9) 0.0240(8) 0.0221(7) -0.0017(6) -0.0011(7) -0.0027(7)
C168 0.0293(9) 0.0372(10) 0.0301(8) -0.0014(7) 0.0003(7) -0.0062(8)
C169 0.0340(10) 0.0556(13) 0.0318(9) -0.0019(9) -0.0016(8) -0.0061(9)
C170 0.0370(11) 0.0592(14) 0.0316(9) -0.0059(9) 0.0026(8) 0.0006(10)
C171 0.0341(10) 0.0257(9) 0.0329(8) -0.0003(7) 0.0046(7) 0.0000(7)
C172 0.0366(10) 0.0385(10) 0.0363(9) -0.0091(8) 0.0050(8) -0.0018(8)
C173 0.0424(12) 0.0544(13) 0.0403(10) -0.0156(9) 0.0082(9) -0.0138(10)
C174 0.0579(14) 0.0401(11) 0.0350(10) 0.0097(8) -0.0005(9) 0.0005(10)
C175 0.0502(13) 0.0495(13) 0.0446(11) 0.0108(10) -0.0003(10) 0.0142(10)
C176 0.0516(13) 0.0507(12) 0.0280(9) -0.0009(8) 0.0123(9) -0.0022(10)
C177 0.0535(14) 0.0616(15) 0.0549(13) -0.0102(11) 0.0192(11) -0.0090(12)
C178 0.0404(11) 0.0364(10) 0.0338(9) 0.0042(8) 0.0005(8) 0.0070(8)
C179 0.0420(12) 0.0537(14) 0.0489(12) 0.0032(10) -0.0108(10) 0.0016(10)
C180 0.0338(10) 0.0451(12) 0.0522(12) -0.0104(10) 0.0047(9) -0.0009(9)
C181 0.0510(13) 0.0428(12) 0.0404(10) -0.0085(9) 0.0058(9) -0.0057(10)
C182 0.0480(12) 0.0391(11) 0.0409(10) 0.0017(9) 0.0066(9) -0.0074(9)
C183 0.0810(17) 0.0360(11) 0.0375(10) -0.0007(9) 0.0114(11) -0.0099(11)
C184 0.0474(12) 0.0425(11) 0.0308(9) -0.0100(8) 0.0061(8) -0.0173(9)
C185 0.0454(12) 0.0597(14) 0.0354(10) -0.0068(9) 0.0036(9) -0.0119(11)
C186 0.0488(12) 0.0452(12) 0.0336(9) -0.0066(8) 0.0075(9) 0.0076(10)
C187 0.0740(17) 0.0504(14) 0.0515(13) -0.0020(11) 0.0293(12) -0.0112(12)
C188 0.0440(11) 0.0328(10) 0.0422(10) -0.0050(8) 0.0025(9) -0.0031(9)
C189 0.0470(12) 0.0389(11) 0.0365(10) -0.0031(8) -0.0014(9) -0.0034(9)
C258 0.0291(10) 0.0666(15) 0.0481(12) -0.0071(11) 0.0057(9) 0.0158(10)
N1 0.0331(8) 0.0299(8) 0.0235(6) 0.0038(6) 0.0026(6) 0.0077(6)
N2 0.0266(7) 0.0318(8) 0.0207(6) 0.0015(5) -0.0017(5) 0.0033(6)
N3 0.0197(7) 0.0393(9) 0.0333(7) -0.0108(6) -0.0002(6) 0.0055(6)
N4 0.0302(8) 0.0552(11) 0.0271(7) -0.0021(7) -0.0016(6) 0.0189(8)
N5 0.0319(8) 0.0386(8) 0.0187(6) -0.0002(6) 0.0008(6) 0.0134(7)
N6 0.0349(8) 0.0421(9) 0.0213(6) -0.0041(6) -0.0028(6) 0.0138(7)
N7 0.0225(7) 0.0352(8) 0.0196(6) 0.0000(5) 0.0024(5) -0.0039(6)
N8 0.0241(7) 0.0358(8) 0.0199(6) 0.0023(6) 0.0010(5) -0.0056(6)
N9 0.0240(7) 0.0251(7) 0.0288(7) -0.0051(6) 0.0017(6) -0.0041(6)
N10 0.0231(7) 0.0230(7) 0.0259(6) -0.0016(5) 0.0035(5) -0.0041(5)
N11 0.0299(7) 0.0230(7) 0.0217(6) -0.0011(5) -0.0012(5) -0.0025(6)
N12 0.0330(8) 0.0217(7) 0.0233(6) -0.0026(5) 0.0028(6) -0.0042(6)
O1 0.0433(8) 0.0371(7) 0.0256(6) 0.0037(5) 0.0022(5) -0.0022(6)
O2 0.0327(7) 0.0310(7) 0.0386(7) -0.0027(5) -0.0022(5) 0.0048(5)
O3 0.0401(7) 0.0341(7) 0.0304(6) -0.0030(5) 0.0040(5) -0.0128(6)
O4 0.0479(8) 0.0330(7) 0.0323(6) -0.0056(5) 0.0072(6) 0.0063(6)
Ca1 0.02728(17) 0.03007(18) 0.02147(15) 0.00212(12) -0.00421(12) 0.00009(13)
Ca2 0.02172(16) 0.03688(19) 0.02511(15) -0.00559(13) -0.00022(12) 0.00751(14)
Ca3 0.03419(19) 0.03319(19) 0.02111(15) -0.00263(13) 0.00284(13) 0.01074(15)
Ca4 0.03220(18) 0.02953(18) 0.02029(14) 0.00001(12) 0.00658(13) -0.00714(14)
Ca5 0.02332(16) 0.02390(16) 0.02464(15) 0.00053(12) 0.00252(12) -0.00442(12)
Ca6 0.03042(18) 0.02340(16) 0.02197(15) -0.00194(12) -0.00225(13) 0.00018(13)

loop_
_atom_type_symbol
_atom_type_description
_atom_type_scat_dispersion_real
_atom_type_scat_dispersion_imag
_atom_type_scat_source
C C 0.0181 0.0091 'International Tables Vol C Tables 4.2.6.8 and 6.1.1.4'
H H 0.0000 0.0000 'International Tables Vol C Tables 4.2.6.8 and 6.1.1.4'
N N 0.0311 0.0180 'International Tables Vol C Tables 4.2.6.8 and 6.1.1.4'
O O 0.0492 0.0322 'International Tables Vol C Tables 4.2.6.8 and 6.1.1.4'
Ca Ca 0.3641 1.2855 'International Tables Vol C Tables 4.2.6.8 and 6.1.1.4'

loop_
_geom_angle_atom_site_label_1
_geom_angle_atom_site_label_2
_geom_angle_atom_site_label_3
_geom_angle
N2 C1 N1 112.01(14)
N2 C1 C2 124.86(16)
N1 C1 C2 122.82(16)
N2 C1 Ca1 57.07(8)
N1 C1 Ca1 55.27(8)
C2 C1 Ca1 169.47(13)
C4 C2 C5 106.27(17)
C4 C2 C3 108.50(19)
C5 C2 C3 107.32(16)
C4 C2 C1 112.94(15)
C5 C2 C1 114.69(15)
C3 C2 C1 106.88(16)
C7 C6 N2 120.67(16)
C7 C6 C11 119.04(17)
N2 C6 C11 119.64(16)
C8 C7 C6 119.31(18)
C8 C7 C12 118.82(17)
C6 C7 C12 121.86(17)
C9 C8 C7 121.62(18)
C8 C9 C10 119.08(18)
C9 C10 C11 121.63(19)
C10 C11 C6 119.14(17)
C10 C11 C15 118.98(18)
C6 C11 C15 121.84(16)
C7 C12 C13 112.69(16)
C7 C12 C14 109.82(18)
C13 C12 C14 110.00(17)
C11 C15 C17 112.57(16)
C11 C15 C16 111.88(16)
C17 C15 C16 108.62(17)
C23 C18 N1 120.27(17)
C23 C18 C19 119.57(18)
N1 C18 C19 119.61(18)
C20 C19 C18 119.1(2)
C20 C19 C24 119.82(19)
C18 C19 C24 120.98(18)
C21 C20 C19 121.3(2)
C22 C21 C20 119.6(2)
C21 C22 C23 121.7(2)
C22 C23 C18 118.6(2)
C22 C23 C27 119.6(2)
C18 C23 C27 121.66(18)
C19 C24 C26 114.5(2)
C19 C24 C25 109.64(17)
C26 C24 C25 109.38(19)
C23 C27 C28 113.5(2)
C23 C27 C29 111.13(17)
C28 C27 C29 109.9(2)
N4 C30 N3 112.17(16)
N4 C30 C31 124.98(19)
N3 C30 C31 122.84(19)
N4 C30 Ca2 55.96(9)
N3 C30 Ca2 56.22(9)
C31 C30 Ca2 178.90(17)
C34 C31 C258 107.07(18)
C34 C31 C33 107.9(2)
C258 C31 C33 108.4(2)
C34 C31 C30 114.6(2)
C258 C31 C30 109.29(16)
C33 C31 C30 109.30(17)
N3 C35 C40 119.8(2)
N3 C35 C36 120.07(18)
C40 C35 C36 119.4(2)
C37 C36 C35 119.0(2)
C37 C36 C41 119.6(2)
C35 C36 C41 121.27(19)
C38 C37 C36 121.3(3)
C39 C38 C37 119.8(3)
C38 C39 C40 121.2(3)
C39 C40 C35 119.2(3)
C39 C40 C44 120.4(2)
C35 C40 C44 120.2(2)
C36 C41 C42 113.90(19)
C36 C41 C43 108.48(18)
C42 C41 C43 109.62(17)
C40 C44 C45 108.2(2)
C40 C44 C46 113.8(3)
C45 C44 C46 109.1(2)
C52 C47 N4 119.48(17)
C52 C47 C48 119.8(2)
N4 C47 C48 120.2(2)
C49 C48 C47 118.6(2)
C49 C48 C53 120.0(2)
C47 C48 C53 121.4(2)
C50 C49 C48 121.8(2)
C49 C50 C51 119.5(2)
C50 C51 C52 121.0(3)
C51 C52 C47 119.3(2)
C51 C52 C56 119.5(2)
C47 C52 C56 121.2(2)
C48 C53 C54 110.9(3)
C48 C53 C55 113.0(2)
C54 C53 C55 109.4(2)
C58 C56 C52 111.2(2)
C58 C56 C57 110.1(2)
C52 C56 C57 112.0(2)
N6 C59 N5 112.55(15)
N6 C59 C60 124.83(17)
N5 C59 C60 122.25(18)
N6 C59 Ca3 57.32(9)
N5 C59 Ca3 55.42(9)
C60 C59 Ca3 169.97(12)
C62 C60 C61 106.82(16)
C62 C60 C63 106.29(17)
C61 C60 C63 108.4(2)
C62 C60 C59 115.18(19)
C61 C60 C59 106.37(14)
C63 C60 C59 113.43(16)
C65 C64 C190 119.7(2)
C65 C64 N6 120.67(17)
C190 C64 N6 119.32(19)
C66 C65 C64 118.4(2)
C66 C65 C69 119.6(2)
C64 C65 C69 122.0(2)
C67 C66 C65 121.9(3)
C68 C67 C66 119.2(2)
C67 C68 C190 121.5(2)
C65 C69 C70 112.0(2)
C65 C69 C71 111.2(3)
C70 C69 C71 108.1(2)
C68 C190 C64 119.2(2)
C68 C190 C72 119.5(2)
C64 C190 C72 121.3(2)
C73 C72 C74 107.8(2)
C73 C72 C190 113.4(2)
C74 C72 C190 115.0(3)
N5 C75 C80 121.10(18)
N5 C75 C76 119.49(16)
C80 C75 C76 118.89(19)
C77 C76 C75 119.48(18)
C77 C76 C81 120.63(18)
C75 C76 C81 119.88(18)
C76 C77 C78 121.7(2)
C79 C78 C77 118.9(2)
C78 C79 C80 121.7(2)
C79 C80 C75 119.1(2)
C79 C80 C84 120.13(18)
C75 C80 C84 120.7(2)
C76 C81 C82 110.17(15)
C76 C81 C83 113.91(18)
C82 C81 C83 109.51(17)
C80 C84 C85 113.8(2)
C80 C84 C86 110.25(16)
C85 C84 C86 108.96(16)
N8 C87 N7 112.42(14)
N8 C87 C88 124.74(15)
N7 C87 C88 122.51(16)
N8 C87 Ca4 57.60(8)
N7 C87 Ca4 54.92(8)
C88 C87 Ca4 171.36(12)
C89 C88 C91 107.28(15)
C89 C88 C90 108.36(17)
C91 C88 C90 106.07(15)
C89 C88 C87 106.93(14)
C91 C88 C87 115.23(16)
C90 C88 C87 112.69(14)
C93 C92 N7 120.88(15)
C93 C92 C97 119.52(17)
N7 C92 C97 119.03(16)
C94 C93 C92 119.25(17)
C94 C93 C98 119.70(17)
C92 C93 C98 120.97(17)
C95 C94 C93 121.36(19)
C94 C95 C96 119.31(19)
C95 C96 C97 121.54(18)
C96 C97 C92 118.83(18)
C96 C97 C101 120.66(17)
C92 C97 C101 120.50(18)
C93 C98 C99 113.71(16)
C93 C98 C100 109.86(15)
C99 C98 C100 109.16(16)
C97 C101 C103 113.94(19)
C97 C101 C102 110.49(15)
C103 C101 C102 110.29(16)
C109 C104 N8 119.70(16)
C109 C104 C105 119.37(18)
N8 C104 C105 120.50(17)
C106 C105 C104 119.1(2)
C106 C105 C110 119.58(19)
C104 C105 C110 121.27(19)
C107 C106 C105 121.7(2)
C106 C107 C108 119.2(2)
C107 C108 C109 121.7(2)
C108 C109 C104 118.86(19)
C108 C109 C113 119.35(19)
C104 C109 C113 121.78(17)
C111 C110 C105 111.2(2)
C111 C110 C112 110.05(19)
C105 C110 C112 114.4(2)
C114 C113 C109 111.35(17)
C114 C113 C115 109.31(19)
C109 C113 C115 112.23(19)
N9 C116 N10 112.10(15)
N9 C116 C117 125.29(15)
N10 C116 C117 122.61(15)
N9 C116 Ca5 56.08(9)
N10 C116 Ca5 56.16(8)
C117 C116 Ca5 177.04(12)
C120 C117 C118 107.56(14)
C120 C117 C119 107.51(15)
C118 C117 C119 106.63(14)
C120 C117 C116 110.42(14)
C118 C117 C116 114.43(14)
C119 C117 C116 109.98(14)
N10 C121 C126 119.59(15)
N10 C121 C122 120.09(16)
C126 C121 C122 119.42(16)
C123 C122 C121 118.53(18)
C123 C122 C127 120.11(16)
C121 C122 C127 121.27(16)
C124 C123 C122 121.85(18)
C123 C124 C125 119.47(18)
C124 C125 C126 120.94(19)
C125 C126 C121 119.68(17)
C125 C126 C130 119.60(17)
C121 C126 C130 120.38(16)
C122 C127 C129 112.87(17)
C122 C127 C128 109.88(16)
C129 C127 C128 109.54(15)
C126 C130 C131 114.82(16)
C126 C130 C132 108.49(16)
C131 C130 C132 110.17(16)
C138 C133 C134 119.81(16)
C138 C133 N9 120.92(16)
C134 C133 N9 118.53(15)
C135 C134 C133 118.70(17)
C135 C134 C139 120.64(17)
C133 C134 C139 120.64(15)
C136 C135 C134 121.69(19)
C137 C136 C135 119.26(17)
C136 C137 C138 121.51(18)
C137 C138 C133 118.95(18)
C137 C138 C142 119.27(17)
C133 C138 C142 121.74(16)
C141 C139 C134 112.93(16)
C141 C139 C140 108.46(17)
C134 C139 C140 113.57(16)
C138 C142 C144 112.61(17)
C138 C142 C143 111.23(18)
C144 C142 C143 109.71(17)
N11 C145 N12 111.66(14)
N11 C145 C146 124.91(15)
N12 C145 C146 123.06(15)
N11 C145 Ca6 56.25(8)
N12 C145 Ca6 55.62(8)
C146 C145 Ca6 170.15(12)
C149 C146 C148 106.28(15)
C149 C146 C147 107.50(16)
C148 C146 C147 108.47(17)
C149 C146 C145 114.09(14)
C148 C146 C145 113.38(15)
C147 C146 C145 106.88(15)
C151 C150 N12 120.34(16)
C151 C150 C155 119.74(16)
N12 C150 C155 119.34(16)
C152 C151 C150 118.35(18)
C152 C151 C156 119.88(17)
C150 C151 C156 121.74(16)
C153 C152 C151 121.86(18)
C152 C153 C154 119.60(18)
C153 C154 C155 120.92(19)
C154 C155 C150 119.35(18)
C154 C155 C159 119.96(18)
C150 C155 C159 120.63(17)
C151 C156 C158 113.55(17)
C151 C156 C157 111.05(15)
C158 C156 C157 109.48(18)
C155 C159 C160 113.84(18)
C155 C159 C161 109.50(18)
C160 C159 C161 110.2(2)
N11 C162 C163 120.99(16)
N11 C162 C167 119.06(15)
C163 C162 C167 119.33(16)
C164 C163 C162 119.38(17)
C164 C163 C168 119.17(17)
C162 C163 C168 121.45(16)
C165 C164 C163 121.30(18)
C166 C165 C164 119.35(17)
C165 C166 C167 121.55(18)
C166 C167 C162 118.95(17)
C166 C167 C171 119.86(17)
C162 C167 C171 121.18(15)
C163 C168 C169 110.80(16)
C163 C168 C170 112.70(16)
C169 C168 C170 109.73(16)
C173 C171 C167 111.81(15)
C173 C171 C172 108.94(16)
C167 C171 C172 112.84(15)
O1 C174 C175 108.52(17)
O1 C176 C177 113.33(17)
O2 C178 C179 108.06(16)
O2 C180 C181 113.83(17)
O3 C182 C183 114.08(19)
O3 C184 C185 108.81(17)
O4 C186 C187 107.83(17)
O4 C188 C189 113.56(18)
C1 N1 C18 129.29(15)
C1 N1 Ca1 96.95(11)
C18 N1 Ca1 133.77(11)
C1 N2 C6 130.73(14)
C1 N2 Ca1 95.16(10)
C6 N2 Ca1 134.11(10)
C30 N3 C35 129.58(16)
C30 N3 Ca2 95.75(12)
C35 N3 Ca2 134.59(12)
C30 N4 C47 130.79(17)
C30 N4 Ca2 96.25(12)
C47 N4 Ca2 132.95(14)
C59 N5 C75 129.31(15)
C59 N5 Ca3 96.61(12)
C75 N5 Ca3 134.05(10)
C59 N6 C64 129.08(15)
C59 N6 Ca3 95.08(11)
C64 N6 Ca3 134.80(13)
C87 N7 C92 129.45(14)
C87 N7 Ca4 97.29(11)
C92 N7 Ca4 133.18(10)
C87 N8 C104 128.22(14)
C87 N8 Ca4 94.59(10)
C104 N8 Ca4 134.59(11)
C116 N9 C133 132.07(15)
C116 N9 Ca5 96.05(10)
C133 N9 Ca5 130.49(11)
C116 N10 C121 130.18(14)
C116 N10 Ca5 95.72(10)
C121 N10 Ca5 133.96(11)
C145 N11 C162 130.83(14)
C145 N11 Ca6 96.11(10)
C162 N11 Ca6 132.82(10)
C145 N12 C150 128.26(14)
C145 N12 Ca6 96.50(10)
C150 N12 Ca6 135.23(11)
C174 O1 C176 112.61(16)
C174 O1 Ca1 131.30(13)
C176 O1 Ca1 113.72(12)
C178 O2 C180 114.11(16)
C178 O2 Ca3 127.21(11)
C180 O2 Ca3 116.59(12)
C184 O3 C182 114.14(15)
C184 O3 Ca4 130.01(12)
C182 O3 Ca4 114.33(11)
C186 O4 C188 112.97(15)
C186 O4 Ca6 128.74(13)
C188 O4 Ca6 116.77(11)
N1 Ca1 O1 127.49(5)
N1 Ca1 N2 55.44(5)
O1 Ca1 N2 97.60(5)
N1 Ca1 C1 27.79(5)
O1 Ca1 C1 116.26(5)
N2 Ca1 C1 27.77(5)
N1 Ca1 Ca2 120.35(4)
O1 Ca1 Ca2 110.36(3)
N2 Ca1 Ca2 134.64(4)
C1 Ca1 Ca2 131.24(4)
N4 Ca2 N3 55.83(6)
N4 Ca2 C30 27.80(6)
N3 Ca2 C30 28.04(6)
N4 Ca2 Ca3 132.43(4)
N3 Ca2 Ca3 137.02(4)
C30 Ca2 Ca3 142.64(4)
N4 Ca2 Ca1 138.03(5)
N3 Ca2 Ca1 131.81(4)
C30 Ca2 Ca1 143.02(4)
Ca3 Ca2 Ca1 74.326(10)
N5 Ca3 O2 136.35(5)
N5 Ca3 N6 55.50(6)
O2 Ca3 N6 92.16(5)
N5 Ca3 C59 27.97(6)
O2 Ca3 C59 116.14(5)
N6 Ca3 C59 27.60(6)
N5 Ca3 Ca2 114.91(4)
O2 Ca3 Ca2 108.55(3)
N6 Ca3 Ca2 132.03(4)
C59 Ca3 Ca2 126.76(4)
N7 Ca4 O3 135.18(5)
N7 Ca4 N8 55.57(5)
O3 Ca4 N8 92.88(5)
N7 Ca4 C87 27.79(5)
O3 Ca4 C87 116.07(5)
N8 Ca4 C87 27.82(5)
N7 Ca4 Ca5 117.56(4)
O3 Ca4 Ca5 107.20(3)
N8 Ca4 Ca5 132.07(4)
C87 Ca4 Ca5 128.82(4)
N9 Ca5 N10 55.93(5)
N9 Ca5 C116 27.86(5)
N10 Ca5 C116 28.12(5)
N9 Ca5 Ca6 133.24(4)
N10 Ca5 Ca6 132.70(4)
C116 Ca5 Ca6 141.77(3)
N9 Ca5 Ca4 136.46(4)
N10 Ca5 Ca4 136.54(4)
C116 Ca5 Ca4 143.95(3)
Ca6 Ca5 Ca4 74.282(10)
N12 Ca6 O4 139.25(5)
N12 Ca6 N11 55.44(5)
O4 Ca6 N11 95.29(5)
N12 Ca6 C145 27.88(5)
O4 Ca6 C145 119.45(5)
N11 Ca6 C145 27.64(5)
N12 Ca6 Ca5 121.48(4)
O4 Ca6 Ca5 98.99(4)
N11 Ca6 Ca5 131.43(4)
C145 Ca6 Ca5 130.52(4)

loop_
_geom_bond_atom_site_label_1
_geom_bond_atom_site_label_2
_geom_bond_distance
C1 N2 1.336(2)
C1 N1 1.342(2)
C1 C2 1.566(2)
C1 Ca1 2.8568(17)
C2 C4 1.534(3)
C2 C5 1.535(3)
C2 C3 1.541(3)
C6 C7 1.412(3)
C6 N2 1.416(2)
C6 C11 1.417(3)
C7 C8 1.400(3)
C7 C12 1.521(3)
C8 C9 1.375(3)
C9 C10 1.387(3)
C10 C11 1.395(3)
C11 C15 1.520(3)
C12 C13 1.528(3)
C12 C14 1.531(3)
C15 C17 1.526(3)
C15 C16 1.530(3)
C18 C23 1.412(3)
C18 N1 1.412(2)
C18 C19 1.417(3)
C19 C20 1.391(3)
C19 C24 1.517(3)
C20 C21 1.378(4)
C21 C22 1.377(4)
C22 C23 1.397(3)
C23 C27 1.518(3)
C24 C26 1.529(3)
C24 C25 1.534(3)
C27 C28 1.538(3)
C27 C29 1.538(3)
C30 N4 1.333(3)
C30 N3 1.342(3)
C30 C31 1.570(3)
C30 Ca2 2.8415(18)
C31 C34 1.529(4)
C31 C258 1.531(3)
C31 C33 1.537(4)
C35 N3 1.411(3)
C35 C40 1.413(3)
C35 C36 1.414(3)
C36 C37 1.394(3)
C36 C41 1.513(3)
C37 C38 1.381(4)
C38 C39 1.374(5)
C39 C40 1.395(4)
C40 C44 1.522(4)
C41 C42 1.533(3)
C41 C43 1.535(3)
C44 C45 1.525(3)
C44 C46 1.536(3)
C47 C52 1.405(3)
C47 N4 1.412(3)
C47 C48 1.416(3)
C48 C49 1.394(4)
C48 C53 1.507(4)
C49 C50 1.374(4)
C50 C51 1.386(3)
C51 C52 1.397(3)
C52 C56 1.526(3)
C53 C54 1.530(4)
C53 C55 1.532(3)
C56 C58 1.511(4)
C56 C57 1.529(3)
C59 N6 1.330(3)
C59 N5 1.350(2)
C59 C60 1.569(2)
C59 Ca3 2.8585(18)
C60 C62 1.533(3)
C60 C61 1.538(3)
C60 C63 1.542(3)
C64 C65 1.399(3)
C64 C190 1.412(3)
C64 N6 1.420(3)
C65 C66 1.389(3)
C65 C69 1.516(3)
C66 C67 1.386(4)
C67 C68 1.360(4)
C68 C190 1.387(3)
C69 C70 1.527(4)
C69 C71 1.534(5)
C190 C72 1.524(4)
C72 C73 1.466(4)
C72 C74 1.475(4)
C75 N5 1.403(3)
C75 C80 1.412(3)
C75 C76 1.424(3)
C76 C77 1.383(3)
C76 C81 1.525(3)
C77 C78 1.386(3)
C78 C79 1.386(4)
C79 C80 1.397(3)
C80 C84 1.517(3)
C81 C82 1.528(2)
C81 C83 1.529(3)
C84 C85 1.537(3)
C84 C86 1.540(2)
C87 N8 1.340(2)
C87 N7 1.346(2)
C87 C88 1.567(2)
C87 Ca4 2.8633(16)
C88 C89 1.535(3)
C88 C91 1.537(3)
C88 C90 1.540(3)
C92 C93 1.411(3)
C92 N7 1.413(2)
C92 C97 1.419(3)
C93 C94 1.393(3)
C93 C98 1.522(3)
C94 C95 1.385(3)
C95 C96 1.385(3)
C96 C97 1.395(3)
C97 C101 1.516(3)
C98 C99 1.529(3)
C98 C100 1.542(2)
C101 C103 1.530(3)
C101 C102 1.534(3)
C104 C109 1.411(3)
C104 N8 1.413(2)
C104 C105 1.418(3)
C105 C106 1.392(3)
C105 C110 1.519(3)
C106 C107 1.377(4)
C107 C108 1.381(3)
C108 C109 1.400(3)
C109 C113 1.522(3)
C110 C111 1.508(3)
C110 C112 1.532(3)
C113 C114 1.518(3)
C113 C115 1.528(3)
C116 N9 1.332(2)
C116 N10 1.343(2)
C116 C117 1.564(2)
C116 Ca5 2.8349(17)
C117 C120 1.539(3)
C117 C118 1.539(2)
C117 C119 1.541(2)
C121 N10 1.412(2)
C121 C126 1.416(3)
C121 C122 1.417(2)
C122 C123 1.394(3)
C122 C127 1.518(3)
C123 C124 1.383(3)
C124 C125 1.385(3)
C125 C126 1.388(3)
C126 C130 1.518(3)
C127 C129 1.534(2)
C127 C128 1.540(3)
C130 C131 1.532(3)
C130 C132 1.533(3)
C133 C138 1.410(2)
C133 C134 1.414(3)
C133 N9 1.415(2)
C134 C135 1.393(3)
C134 C139 1.529(3)
C135 C136 1.385(3)
C136 C137 1.377(3)
C137 C138 1.397(3)
C138 C142 1.520(3)
C139 C141 1.527(3)
C139 C140 1.534(3)
C142 C144 1.533(3)
C142 C143 1.533(3)
C145 N11 1.332(2)
C145 N12 1.344(2)
C145 C146 1.569(2)
C145 Ca6 2.8563(16)
C146 C149 1.534(2)
C146 C148 1.537(3)
C146 C147 1.539(3)
C150 C151 1.407(3)
C150 N12 1.412(2)
C150 C155 1.420(3)
C151 C152 1.403(3)
C151 C156 1.519(3)
C152 C153 1.376(3)
C153 C154 1.386(3)
C154 C155 1.390(3)
C155 C159 1.520(3)
C156 C158 1.532(3)
C156 C157 1.537(3)
C159 C160 1.526(3)
C159 C161 1.539(3)
C162 N11 1.413(2)
C162 C163 1.413(3)
C162 C167 1.416(3)
C163 C164 1.395(3)
C163 C168 1.523(3)
C164 C165 1.384(3)
C165 C166 1.383(3)
C166 C167 1.397(2)
C167 C171 1.522(3)
C168 C169 1.532(3)
C168 C170 1.536(3)
C171 C173 1.521(3)
C171 C172 1.538(3)
C174 O1 1.424(3)
C174 C175 1.509(3)
C176 O1 1.460(2)
C176 C177 1.489(3)
C178 O2 1.433(2)
C178 C179 1.496(3)
C180 O2 1.438(2)
C180 C181 1.512(3)
C182 O3 1.441(3)
C182 C183 1.506(3)
C184 O3 1.439(2)
C184 C185 1.498(3)
C186 O4 1.424(2)
C186 C187 1.492(3)
C188 O4 1.454(3)
C188 C189 1.490(3)
N1 Ca1 2.3651(14)
N2 Ca1 2.4075(14)
N3 Ca2 2.3736(15)
N4 Ca2 2.3686(15)
N5 Ca3 2.3692(16)
N6 Ca3 2.4156(14)
N7 Ca4 2.3623(14)
N8 Ca4 2.4253(13)
N9 Ca5 2.3657(14)
N10 Ca5 2.3665(14)
N11 Ca6 2.3886(14)
N12 Ca6 2.3724(14)
O1 Ca1 2.3695(13)
O2 Ca3 2.3843(14)
O3 Ca4 2.3852(13)
O4 Ca6 2.3849(13)
Ca1 Ca2 3.8203(5)
Ca2 Ca3 3.7979(5)
Ca4 Ca5 3.8044(5)
Ca5 Ca6 3.7789(5)

loop_
_platon_squeeze_void_nr
_platon_squeeze_void_average_x
_platon_squeeze_void_average_y
_platon_squeeze_void_average_z
_platon_squeeze_void_volume
_platon_squeeze_void_count_electrons
_platon_squeeze_void_content
1 0.000 0.000 0.000 244 44 ' '
2 0.000 0.500 0.500 243 44 ' '
3 0.252 0.248 0.254 188 43 ' '
4 0.252 0.252 0.754 188 43 ' '
5 0.181 0.652 0.489 9 0 ' '
6 0.181 0.848 0.989 9 0 ' '
7 0.500 0.500 0.000 239 43 ' '
8 0.500 1.000 0.500 239 43 ' '
9 0.748 0.748 0.246 188 43 ' '
10 0.748 0.752 0.746 189 43 ' '
11 0.819 0.152 0.011 9 0 ' '
12 0.819 0.348 0.511 9 0 ' '
